data_1576680
loop_
_publ_author_name
'Wenger, John S.'
'Gaschik, Nina'
'Rowe, William J.'
'Crumpton, Agamemnon E.'
'van IJzendoorn, Bono'
'Mehta, Meera'

_publ_section_title
;
 Isolation of arylhalodiphosphenes: periodic trends in R-P[double bond,
 length as m-dash]P-X bonding (X = Cl, Br, I).
;
_journal_issue 15
_journal_name_full 'Chemical science'
_journal_page_first 7475
_journal_page_last 7485
_journal_paper_doi 10.1039/d6sc00723f
_journal_volume 17
_journal_year 2026
_chemical_formula_moiety 'C75.5 H94 K P, 2(C7 H8)'
_chemical_formula_sum 'C89.5 H110 K P'
_chemical_formula_weight 1255.84
_space_group_crystal_system orthorhombic
_space_group_IT_number 61
_space_group_name_Hall '-P 2ac 2ab'
_space_group_name_H-M_alt 'P b c a'
_atom_sites_solution_hydrogens mixed
_atom_sites_solution_primary dual
_audit_creation_date 2025-10-29
_audit_creation_method
;
Olex2 1.5
(compiled 2025.07.13 svn.rb7424aed for OlexSys, GUI svn.r7314)
;
_audit_update_record
;
2025-12-04 deposited with the CCDC.	2026-02-18 downloaded from the CCDC.
;
_cell_angle_alpha 90
_cell_angle_beta 90
_cell_angle_gamma 90
_cell_formula_units_Z 8
_cell_length_a 22.66718(11)
_cell_length_b 25.26153(15)
_cell_length_c 25.92072(16)
_cell_measurement_reflns_used 21135
_cell_measurement_temperature 150.00(10)
_cell_measurement_theta_max 76.1500
_cell_measurement_theta_min 3.8540
_cell_volume 14842.40(15)
_computing_cell_refinement 'CrysAlisPro 1.171.43.92a (Rigaku OD, 2023)'
_computing_data_collection 'CrysAlisPro system (CCD 43.143a (release 25-10-2024))'
_computing_data_reduction 'CrysAlisPro 1.171.43.92a (Rigaku OD, 2023)'
_computing_molecular_graphics 'Olex2 1.5 (Dolomanov et al., 2009)'
_computing_publication_material 'Olex2 1.5 (Dolomanov et al., 2009)'
_computing_structure_refinement 'SHELXL 2018/3 (Sheldrick, 2015)'
_computing_structure_solution 'SHELXT  (Sheldrick, 2015)'
_diffrn_ambient_environment N~2~
_diffrn_ambient_temperature 150.00(10)
_diffrn_detector 'CCD plate'
_diffrn_detector_area_resol_mean 10.4102
_diffrn_detector_type Atlas
_diffrn_measured_fraction_theta_full 0.999
_diffrn_measured_fraction_theta_max 0.989
_diffrn_measurement_details
;
List of Runs (angles in degrees, time in seconds):

  # Type    Start    End  Width  t~exp~   \w     \q     \k     \f   Frames
#--------------------------------------------------------------------------
  1  \w     -5.00  21.00   1.00    8.42    --  -42.53  19.00 -30.00   26
  2  \w   -110.00 -37.00   1.00    8.42    --  -42.53 -38.00-150.00   73
  3  \w    -19.00  23.00   1.00    8.42    --  -42.53  57.00 -30.00   42
  4  \w     95.00 126.00   1.00    8.42    --   42.53 178.00 -60.00   31
  5  \w     78.00 104.00   1.00   33.69    --  111.00-125.00 -90.00   26
  6  \w    110.00 176.00   1.00   33.69    --  111.00  77.00 150.00   66
  7  \w     98.00 150.00   1.00   33.69    --  111.00  45.00   0.00   52
  8  \w     84.00 149.00   1.00   33.69    --  111.00  61.00 120.00   65
  9  \w     97.00 173.00   1.00   33.69    --  111.00 125.00  30.00   76
 10  \w     52.00  88.00   1.00   33.69    --  111.00 -61.00  60.00   36
 11  \w     57.00 112.00   1.00   33.69    --  111.00-125.00 -30.00   55
 12  \w     41.00  73.00   1.00   33.69    --  111.00 -61.00-150.00   32
 13  \w     41.00  42.00   1.00   33.69    --  111.00-129.00 166.00    1
;
_diffrn_measurement_device 'four-circle diffractometer'
_diffrn_measurement_device_type 'SuperNova, Dual, Cu at home/near, Atlas'
_diffrn_measurement_method '\w scans'
_diffrn_orient_matrix_type 'CrysAlisPro convention (1999,Acta A55,543-557)'
_diffrn_orient_matrix_UB_11 0.0036941000
_diffrn_orient_matrix_UB_12 0.0242447000
_diffrn_orient_matrix_UB_13 0.0544590000
_diffrn_orient_matrix_UB_21 -0.0160532000
_diffrn_orient_matrix_UB_22 -0.0540134000
_diffrn_orient_matrix_UB_23 0.0236957000
_diffrn_orient_matrix_UB_31 0.0659294000
_diffrn_orient_matrix_UB_32 -0.0145873000
_diffrn_orient_matrix_UB_33 0.0026482000
_diffrn_radiation_monochromator mirror
_diffrn_radiation_probe x-ray
_diffrn_radiation_type 'Cu K\a'
_diffrn_radiation_wavelength 1.54184
_diffrn_reflns_av_R_equivalents 0.0305
_diffrn_reflns_av_unetI/netI 0.0277
_diffrn_reflns_Laue_measured_fraction_full 0.999
_diffrn_reflns_Laue_measured_fraction_max 0.989
_diffrn_reflns_limit_h_max 28
_diffrn_reflns_limit_h_min -20
_diffrn_reflns_limit_k_max 31
_diffrn_reflns_limit_k_min -29
_diffrn_reflns_limit_l_max 31
_diffrn_reflns_limit_l_min -32
_diffrn_reflns_number 52114
_diffrn_reflns_point_group_measured_fraction_full 0.999
_diffrn_reflns_point_group_measured_fraction_max 0.989
_diffrn_reflns_theta_full 67.684
_diffrn_reflns_theta_max 76.179
_diffrn_reflns_theta_min 3.125
_diffrn_source 'micro-focus sealed X-ray tube'
_diffrn_source_type 'SuperNova (Cu) X-ray Source'
_exptl_absorpt_coefficient_mu 1.153
_exptl_absorpt_correction_T_max 1.00000
_exptl_absorpt_correction_T_min 0.91656
_exptl_absorpt_correction_type multi-scan
_exptl_absorpt_process_details
;
CrysAlisPro 1.171.43.92a (Rigaku Oxford Diffraction, 2023)
Empirical absorption correction using spherical harmonics,
implemented in SCALE3 ABSPACK scaling algorithm.
;
_exptl_crystal_density_diffrn 1.124
_exptl_crystal_description block
_exptl_crystal_F_000 5448
_exptl_crystal_size_max 0.23
_exptl_crystal_size_mid 0.18
_exptl_crystal_size_min 0.06
_refine_diff_density_max 0.587
_refine_diff_density_min -1.567
_refine_diff_density_rms 0.065
_refine_ls_extinction_method none
_refine_ls_goodness_of_fit_ref 1.070
_refine_ls_hydrogen_treatment mixed
_refine_ls_matrix_type full
_refine_ls_number_parameters 1018
_refine_ls_number_reflns 15356
_refine_ls_number_restraints 740
_refine_ls_restrained_S_all 1.061
_refine_ls_R_factor_all 0.0704
_refine_ls_R_factor_gt 0.0616
_refine_ls_shift/su_max 0.000
_refine_ls_shift/su_mean 0.000
_refine_ls_structure_factor_coef Fsqd
_refine_ls_weighting_details 'w=1/[\s^2^(Fo^2^)+(0.1064P)^2^+9.1882P] where P=(Fo^2^+2Fc^2^)/3'
_refine_ls_weighting_scheme calc
_refine_ls_wR_factor_gt 0.1804
_refine_ls_wR_factor_ref 0.1887
_reflns_Friedel_coverage 0.000
_reflns_number_gt 13178
_reflns_number_total 15356
_reflns_threshold_expression 'I > 2\s(I)'
_cod_data_source_file d6sc00723f3.cif
_cod_data_source_block Compound_5
_cod_depositor_comments 'Adding full bibliography for 1576673--1576682.cif.'
_cod_original_formula_sum 'C89.50 H110 K P'
_cod_database_code 1576680
_shelx_shelxl_version_number 2018/3
_chemical_oxdiff_formula 'C79 H101 P K'
_shelx_space_group_comment
;
The symmetry employed for this shelxl refinement is uniquely defined
by the following loop, which should always be used as a source of
symmetry information in preference to the above space-group names.
They are only intended as comments.
;
_shelx_estimated_absorpt_t_max 0.934
_shelx_estimated_absorpt_t_min 0.777
_olex2_refinement_description
;
1. Fixed Uiso
 At 1.2 times of:
  All C(H) groups, All C(H,H) groups
 At 1.5 times of:
  All C(H,H,H) groups
2. Restrained distances
 C90A-C84A \\sim C90B-C84B
 with sigma of 0.02
 C84A-C85A \\sim C84B-C85B
 with sigma of 0.02
 C85A-C86A \\sim C85B-C86B
 with sigma of 0.02
 C86A-C87A \\sim C86B-C87B
 with sigma of 0.02
 C87A-C88A \\sim C87B-C88B
 with sigma of 0.02
 C88A-C89A \\sim C88B-C89B
 with sigma of 0.02
 C89A-C84A \\sim C89B-C84B
 with sigma of 0.02
 C84A-C86A \\sim C84B-C86B
 with sigma of 0.02
 C84A-C88A \\sim C84B-C88B
 with sigma of 0.02
 C85A-C87A \\sim C85B-C87B
 with sigma of 0.02
 C86A-C88A \\sim C86B-C88B
 with sigma of 0.02
 C87A-C89A \\sim C87B-C89B
 with sigma of 0.02
 C90A-C85A \\sim C90B-C85B
 with sigma of 0.02
 C90A-C89A \\sim C90B-C89B
 with sigma of 0.02
 C84A-C85A \\sim C84A-C89A
 with sigma of 0.02
 C85A-C86A \\sim C89A-C88A
 with sigma of 0.02
 C86A-C87A \\sim C88A-C87A
 with sigma of 0.02
 C84A-C86A \\sim C84A-C88A
 with sigma of 0.02
 C89A-C87A \\sim C85A-C87A
 with sigma of 0.02
 K1-P1 \\sim K1-P1A
 with sigma of 0.02
 P1-C1 \\sim P1A-C1
 with sigma of 0.02
 P1-H1 \\sim P1A-H1A
 with sigma of 0.02
 K1-H1 \\sim K1-H1A
 with sigma of 0.04
 C1-H1 \\sim C1-H1A
 with sigma of 0.04
 C9-C15 \\sim C9-C15A
 with sigma of 0.02
 C9-C16 \\sim C9-C16A
 with sigma of 0.02
 C59-C60 \\sim C59-C60A
 with sigma of 0.02
 C60-C61 \\sim C60A-C61
 with sigma of 0.02
 C61-C69 \\sim C61-C69A
 with sigma of 0.02
 C61-C70 \\sim C61-C70A
 with sigma of 0.02
 C58-C59 \\sim C58-C59A
 with sigma of 0.02
 C58-C71 \\sim C58-C71A
 with sigma of 0.02
 C58-C72 \\sim C58-C72A
 with sigma of 0.02
 C59-C60 \\sim C59A-C60
 with sigma of 0.02
 C59-C60A \\sim C59A-C60A
 with sigma of 0.02
3. Uiso/Uaniso restraints and constraints
C77 \\sim C78 \\sim C79 \\sim C80 \\sim C81 \\sim C82 \\sim C83 \\sim C84A
\\sim C85A \\sim C86A \\sim C87A \\sim C88A \\sim C89A \\sim C90A \\sim C84B
\\sim C85B \\sim C86B \\sim C87B \\sim C88B \\sim C89B \\sim C90B: within 2A
with sigma of 0.04 and sigma for terminal atoms of 0.08 within 2A
C4 \\sim C5 \\sim C9 \\sim C10 \\sim C13 \\sim C14 \\sim C15 \\sim C16: within
2A with sigma of 0.01 and sigma for terminal atoms of 0.02 within 2A
C58 \\sim C59 \\sim C59A \\sim C60 \\sim C60A \\sim C61 \\sim C69 \\sim C69A
\\sim C70 \\sim C70A \\sim C71 \\sim C71A \\sim C72 \\sim C72A: within 2A with
sigma of 0.01 and sigma for terminal atoms of 0.02 within 2A
4. Rigid body (RIGU) restrains
 C77, C78, C79, C80, C81, C82, C83, C84A, C85A, C86A, C87A, C88A, C89A, C90A,
 C84B, C85B, C86B, C87B, C88B, C89B, C90B
 with sigma for 1-2 distances of 0.004 and sigma for 1-3 distances of 0.004
 C4, C5, C9, C10, C13, C14, C15, C16
 with sigma for 1-2 distances of 0.001 and sigma for 1-3 distances of 0.001
 C58, C59, C59A, C60, C60A, C61, C69, C69A, C70, C70A, C71, C71A, C72, C72A
 with sigma for 1-2 distances of 0.001 and sigma for 1-3 distances of 0.001
5. Others
 Sof(C84B)=Sof(C85B)=Sof(H85B)=Sof(C86B)=Sof(H86B)=Sof(C87B)=Sof(H87B)=
 Sof(C88B)=Sof(H88B)=Sof(C89B)=Sof(H89B)=Sof(C90B)=Sof(H90D)=Sof(H90E)=
 Sof(H90F)=1-FVAR(1)
 Sof(C84A)=Sof(C85A)=Sof(H85A)=Sof(C86A)=Sof(H86A)=Sof(C87A)=Sof(H87A)=
 Sof(C88A)=Sof(H88A)=Sof(C89A)=Sof(H89A)=Sof(C90A)=Sof(H90A)=Sof(H90B)=
 Sof(H90C)=FVAR(1)
 Sof(P1A)=Sof(H1A)=1-FVAR(2)
 Sof(P1)=Sof(H1)=FVAR(2)
 Sof(C15A)=Sof(H15D)=Sof(H15E)=Sof(H15F)=Sof(C16A)=Sof(H16D)=Sof(H16E)=
 Sof(H16F)=1-FVAR(3)
 Sof(C15)=Sof(H15A)=Sof(H15B)=Sof(H15C)=Sof(C16)=Sof(H16A)=Sof(H16B)=Sof(H16C)=
 FVAR(3)
 Sof(C59A)=Sof(H59C)=Sof(H59D)=Sof(C60A)=Sof(H60C)=Sof(H60D)=Sof(C69A)=
 Sof(H69D)=Sof(H69E)=Sof(H69F)=Sof(C70A)=Sof(H70D)=Sof(H70E)=Sof(H70F)=
 Sof(C71A)=Sof(H71D)=Sof(H71E)=Sof(H71F)=Sof(C72A)=Sof(H72D)=Sof(H72E)=
 Sof(H72F)=1-FVAR(4)
 Sof(C59)=Sof(H59A)=Sof(H59B)=Sof(C60)=Sof(H60A)=Sof(H60B)=Sof(C69)=Sof(H69A)=
 Sof(H69B)=Sof(H69C)=Sof(C70)=Sof(H70A)=Sof(H70B)=Sof(H70C)=Sof(C71)=Sof(H71A)=
 Sof(H71B)=Sof(H71C)=Sof(C72)=Sof(H72A)=Sof(H72B)=Sof(H72C)=FVAR(4)
 Fixed Sof: H73(0.5) C76(0.5) H76A(0.5) H76B(0.5) H76C(0.5)
6.a Secondary CH2 refined with riding coordinates:
 C4(H4A,H4B), C10(H10A,H10B), C21(H21A,H21B), C22(H22A,H22B), C31(H31A,H31B),
 C32(H32A,H32B), C49(H49A,H49B), C50(H50A,H50B), C59(H59A,H59B), C59A(H59C,
 H59D), C60(H60A,H60B), C60A(H60C,H60D)
6.b Aromatic/amide H refined with riding coordinates:
 C7(H7), C18(H18), C25(H25), C28(H28), C35(H35), C46(H46), C53(H53), C56(H56),
 C63(H63), C73(H73), C74(H74), C75(H75), C78(H78), C79(H79), C80(H80), C81(H81),
  C82(H82), C85A(H85A), C86A(H86A), C87A(H87A), C88A(H88A), C89A(H89A),
 C85B(H85B), C86B(H86B), C87B(H87B), C88B(H88B), C89B(H89B)
6.c Idealised Me refined as rotating group:
 C13(H13A,H13B,H13C), C14(H14A,H14B,H14C), C15(H15A,H15B,H15C), C15A(H15D,H15E,
 H15F), C16(H16A,H16B,H16C), C16A(H16D,H16E,H16F), C37(H37A,H37B,H37C),
 C38(H38A,H38B,H38C), C39(H39A,H39B,H39C), C40(H40A,H40B,H40C), C41(H41A,H41B,
 H41C), C42(H42A,H42B,H42C), C43(H43A,H43B,H43C), C44(H44A,H44B,H44C), C65(H65A,
 H65B,H65C), C66(H66A,H66B,H66C), C67(H67A,H67B,H67C), C68(H68A,H68B,H68C),
 C69(H69A,H69B,H69C), C69A(H69D,H69E,H69F), C70(H70A,H70B,H70C), C70A(H70D,H70E,
 H70F), C71(H71A,H71B,H71C), C71A(H71D,H71E,H71F), C72(H72A,H72B,H72C),
 C72A(H72D,H72E,H72F), C76(H76A,H76B,H76C), C83(H83A,H83B,H83C), C90A(H90A,H90B,
 H90C), C90B(H90D,H90E,H90F)
;
_olex2_submission_special_instructions 'No special instructions were received'
_oxdiff_exptl_absorpt_empirical_details
;
Empirical correction (ABSPACK) includes:
- Absorption correction using spherical harmonics
- Frame scaling
;
_oxdiff_exptl_absorpt_empirical_full_max 1.238
_oxdiff_exptl_absorpt_empirical_full_min 0.846

loop_
_space_group_symop_operation_xyz
'x, y, z'
'-x+1/2, -y, z+1/2'
'-x, y+1/2, -z+1/2'
'x+1/2, -y+1/2, -z'
'-x, -y, -z'
'x-1/2, y, -z-1/2'
'x, -y-1/2, z-1/2'
'-x-1/2, y-1/2, z'

loop_
_atom_site_label
_atom_site_type_symbol
_atom_site_fract_x
_atom_site_fract_y
_atom_site_fract_z
_atom_site_U_iso_or_equiv
_atom_site_adp_type
_atom_site_occupancy
_atom_site_site_symmetry_order
_atom_site_calc_flag
_atom_site_refinement_flags_posn
_atom_site_refinement_flags_adp
_atom_site_refinement_flags_occupancy
_atom_site_disorder_assembly
_atom_site_disorder_group
K1 K 0.38312(3) 0.48999(3) 0.45006(3) 0.05492(18) Uani 1 1 d D . . . .
P1 P 0.3608(3) 0.38130(10) 0.50017(12) 0.0297(7) Uani 0.78(3) 1 d D . P A 3
H1 H 0.4149(16) 0.3647(14) 0.5122(14) 0.036(10) Uiso 0.78(3) 1 d D . P A 3
P1A P 0.3728(12) 0.3795(4) 0.4944(8) 0.047(3) Uani 0.22(3) 1 d D . P A 4
H1A H 0.330(4) 0.383(2) 0.529(3) 0.3(3) Uiso 0.22(3) 1 d D . P A 4
C1 C 0.34335(8) 0.32655(7) 0.45837(7) 0.0201(3) Uani 1 1 d D . . . .
C2 C 0.37336(7) 0.27695(7) 0.45669(7) 0.0187(3) Uani 1 1 d . . . . .
C3 C 0.42815(8) 0.26039(7) 0.48702(7) 0.0203(3) Uani 1 1 d . . . . .
C4 C 0.42994(8) 0.19900(7) 0.47702(7) 0.0240(4) Uani 1 1 d . U . . .
H4A H 0.471139 0.187345 0.471377 0.029 Uiso 1 1 calc R U . . .
H4B H 0.414048 0.179843 0.507304 0.029 Uiso 1 1 calc R U . . .
C5 C 0.39231(8) 0.18673(7) 0.42886(7) 0.0219(3) Uani 1 1 d . U . . .
C6 C 0.35445(8) 0.23621(7) 0.42451(7) 0.0206(3) Uani 1 1 d . . . . .
C7 C 0.30554(8) 0.24143(7) 0.39247(8) 0.0249(4) Uani 1 1 d . . . . .
H7 H 0.293494 0.213462 0.370348 0.030 Uiso 1 1 calc R U . . .
C8 C 0.27495(8) 0.28910(7) 0.39404(7) 0.0207(3) Uani 1 1 d . . . . .
C9 C 0.21985(9) 0.30227(8) 0.36328(8) 0.0279(4) Uani 1 1 d D U . . .
C10 C 0.20360(10) 0.35685(8) 0.38237(10) 0.0351(5) Uani 1 1 d . U . . .
H10A H 0.166235 0.355117 0.402077 0.042 Uiso 1 1 calc R U . . .
H10B H 0.197652 0.380857 0.352637 0.042 Uiso 1 1 calc R U . . .
C11 C 0.25405(8) 0.37893(7) 0.41781(7) 0.0207(3) Uani 1 1 d . . . . .
C12 C 0.29317(8) 0.33046(7) 0.42564(7) 0.0186(3) Uani 1 1 d . . . . .
C13 C 0.42976(9) 0.17826(8) 0.38032(8) 0.0302(4) Uani 1 1 d . U . . .
H13A H 0.456151 0.208589 0.375515 0.045 Uiso 1 1 calc R U . . .
H13B H 0.403836 0.174866 0.350242 0.045 Uiso 1 1 calc R U . . .
H13C H 0.453219 0.145919 0.384168 0.045 Uiso 1 1 calc R U . . .
C14 C 0.35486(9) 0.13685(8) 0.43721(9) 0.0306(4) Uani 1 1 d . U . . .
H14A H 0.380840 0.106387 0.442838 0.046 Uiso 1 1 calc R U . . .
H14B H 0.330338 0.130546 0.406686 0.046 Uiso 1 1 calc R U . . .
H14C H 0.329483 0.141774 0.467443 0.046 Uiso 1 1 calc R U . . .
C15 C 0.23827(17) 0.31094(18) 0.30387(13) 0.0341(10) Uani 0.663(8) 1 d D U P B 5
H15A H 0.268447 0.338627 0.301685 0.051 Uiso 0.663(8) 1 calc R U P B 5
H15B H 0.203523 0.321655 0.283944 0.051 Uiso 0.663(8) 1 calc R U P B 5
H15C H 0.254036 0.277812 0.289842 0.051 Uiso 0.663(8) 1 calc R U P B 5
C15A C 0.2155(3) 0.2813(3) 0.3117(3) 0.035(2) Uani 0.337(8) 1 d D . P B 6
H15D H 0.247993 0.295170 0.290666 0.053 Uiso 0.337(8) 1 calc R U P B 6
H15E H 0.177787 0.291984 0.296402 0.053 Uiso 0.337(8) 1 calc R U P B 6
H15F H 0.217826 0.242613 0.312853 0.053 Uiso 0.337(8) 1 calc R U P B 6
C16 C 0.17411(16) 0.26113(14) 0.3645(2) 0.0374(10) Uani 0.663(8) 1 d D U P B 5
H16A H 0.189269 0.228775 0.348430 0.056 Uiso 0.663(8) 1 calc R U P B 5
H16B H 0.139296 0.273429 0.345570 0.056 Uiso 0.663(8) 1 calc R U P B 5
H16C H 0.163221 0.253746 0.400398 0.056 Uiso 0.663(8) 1 calc R U P B 5
C16A C 0.1649(3) 0.2715(3) 0.3962(4) 0.032(2) Uani 0.337(8) 1 d D . P B 6
H16D H 0.170963 0.233118 0.394988 0.048 Uiso 0.337(8) 1 calc R U P B 6
H16E H 0.126805 0.280223 0.380387 0.048 Uiso 0.337(8) 1 calc R U P B 6
H16F H 0.165094 0.283421 0.432165 0.048 Uiso 0.337(8) 1 calc R U P B 6
C17 C 0.42951(8) 0.26855(7) 0.54549(7) 0.0223(4) Uani 1 1 d . . . . .
C18 C 0.38713(8) 0.25779(8) 0.58186(7) 0.0247(4) Uani 1 1 d . . . . .
H18 H 0.349404 0.245736 0.571041 0.030 Uiso 1 1 calc R U . . .
C19 C 0.39855(9) 0.26431(8) 0.63496(8) 0.0257(4) Uani 1 1 d . . . . .
C20 C 0.34896(10) 0.25126(9) 0.67295(8) 0.0320(4) Uani 1 1 d . . . . .
C21 C 0.36559(12) 0.26798(12) 0.72813(9) 0.0444(6) Uani 1 1 d . . . . .
H21A H 0.359604 0.306614 0.731855 0.053 Uiso 1 1 calc R U . . .
H21B H 0.339074 0.249970 0.752887 0.053 Uiso 1 1 calc R U . . .
C22 C 0.42886(12) 0.25465(12) 0.74127(9) 0.0451(6) Uani 1 1 d . . . . .
H22A H 0.435370 0.216261 0.736133 0.054 Uiso 1 1 calc R U . . .
H22B H 0.436146 0.262765 0.778088 0.054 Uiso 1 1 calc R U . . .
C23 C 0.47261(11) 0.28565(10) 0.70802(8) 0.0381(5) Uani 1 1 d . . . . .
C24 C 0.45489(9) 0.28116(8) 0.65088(8) 0.0276(4) Uani 1 1 d . . . . .
C25 C 0.49751(9) 0.29289(8) 0.61343(8) 0.0272(4) Uani 1 1 d . . . . .
H25 H 0.535261 0.305276 0.623788 0.033 Uiso 1 1 calc R U . . .
C26 C 0.48516(8) 0.28660(8) 0.56147(7) 0.0237(4) Uani 1 1 d . . . . .
C27 C 0.52100(8) 0.29673(7) 0.51569(7) 0.0229(4) Uani 1 1 d . . . . .
C28 C 0.57868(8) 0.31481(8) 0.51085(8) 0.0255(4) Uani 1 1 d . . . . .
H28 H 0.601412 0.321222 0.541002 0.031 Uiso 1 1 calc R U . . .
C29 C 0.60375(8) 0.32370(8) 0.46236(8) 0.0255(4) Uani 1 1 d . . . . .
C30 C 0.66809(9) 0.34278(10) 0.46037(9) 0.0337(5) Uani 1 1 d . . . . .
C31 C 0.69173(10) 0.34304(11) 0.40509(10) 0.0421(6) Uani 1 1 d . . . . .
H31A H 0.726800 0.366330 0.403459 0.051 Uiso 1 1 calc R U . . .
H31B H 0.704520 0.306771 0.395909 0.051 Uiso 1 1 calc R U . . .
C32 C 0.64729(11) 0.36163(11) 0.36608(9) 0.0400(5) Uani 1 1 d . . . . .
H32A H 0.666123 0.362942 0.331645 0.048 Uiso 1 1 calc R U . . .
H32B H 0.634488 0.397950 0.375045 0.048 Uiso 1 1 calc R U . . .
C33 C 0.59292(9) 0.32528(9) 0.36362(8) 0.0293(4) Uani 1 1 d . . . . .
C34 C 0.56888(8) 0.31604(8) 0.41799(8) 0.0248(4) Uani 1 1 d . . . . .
C35 C 0.51057(8) 0.29683(8) 0.42365(7) 0.0236(4) Uani 1 1 d . . . . .
H35 H 0.487067 0.291350 0.393782 0.028 Uiso 1 1 calc R U . . .
C36 C 0.48715(8) 0.28590(7) 0.47159(7) 0.0215(3) Uani 1 1 d . . . . .
C37 C 0.29244(10) 0.28109(11) 0.65848(10) 0.0410(5) Uani 1 1 d . . . . .
H37A H 0.300462 0.319204 0.657622 0.061 Uiso 1 1 calc R U . . .
H37B H 0.261780 0.273741 0.684163 0.061 Uiso 1 1 calc R U . . .
H37C H 0.278930 0.269410 0.624421 0.061 Uiso 1 1 calc R U . . .
C38 C 0.33631(11) 0.19144(10) 0.67107(10) 0.0406(5) Uani 1 1 d . . . . .
H38A H 0.327156 0.181002 0.635548 0.061 Uiso 1 1 calc R U . . .
H38B H 0.302634 0.183266 0.693402 0.061 Uiso 1 1 calc R U . . .
H38C H 0.371088 0.171956 0.683067 0.061 Uiso 1 1 calc R U . . .
C39 C 0.47488(16) 0.34383(13) 0.72425(11) 0.0588(8) Uani 1 1 d . . . . .
H39A H 0.435269 0.359203 0.721968 0.088 Uiso 1 1 calc R U . . .
H39B H 0.501665 0.363178 0.701339 0.088 Uiso 1 1 calc R U . . .
H39C H 0.489152 0.346380 0.759855 0.088 Uiso 1 1 calc R U . . .
C40 C 0.53414(13) 0.26175(15) 0.71705(10) 0.0557(8) Uani 1 1 d . . . . .
H40A H 0.542609 0.261114 0.754116 0.084 Uiso 1 1 calc R U . . .
H40B H 0.563830 0.283320 0.699352 0.084 Uiso 1 1 calc R U . . .
H40C H 0.535184 0.225570 0.703425 0.084 Uiso 1 1 calc R U . . .
C41 C 0.54768(11) 0.35238(11) 0.32902(10) 0.0443(6) Uani 1 1 d . . . . .
H41A H 0.533145 0.384488 0.346010 0.066 Uiso 1 1 calc R U . . .
H41B H 0.514627 0.328238 0.322679 0.066 Uiso 1 1 calc R U . . .
H41C H 0.566199 0.361840 0.296119 0.066 Uiso 1 1 calc R U . . .
C42 C 0.61008(11) 0.27215(10) 0.33985(9) 0.0393(5) Uani 1 1 d . . . . .
H42A H 0.625594 0.277882 0.305005 0.059 Uiso 1 1 calc R U . . .
H42B H 0.575269 0.249211 0.338085 0.059 Uiso 1 1 calc R U . . .
H42C H 0.640388 0.255252 0.361201 0.059 Uiso 1 1 calc R U . . .
C43 C 0.67185(11) 0.39932(11) 0.48245(11) 0.0448(6) Uani 1 1 d . . . . .
H43A H 0.655866 0.399685 0.517576 0.067 Uiso 1 1 calc R U . . .
H43B H 0.648924 0.423450 0.460668 0.067 Uiso 1 1 calc R U . . .
H43C H 0.713147 0.410773 0.483140 0.067 Uiso 1 1 calc R U . . .
C44 C 0.70776(11) 0.30659(13) 0.49266(12) 0.0512(7) Uani 1 1 d . . . . .
H44A H 0.697406 0.310125 0.529208 0.077 Uiso 1 1 calc R U . . .
H44B H 0.749099 0.316706 0.487649 0.077 Uiso 1 1 calc R U . . .
H44C H 0.702152 0.269774 0.481794 0.077 Uiso 1 1 calc R U . . .
C45 C 0.22427(8) 0.40589(7) 0.46368(7) 0.0218(4) Uani 1 1 d . . . . .
C46 C 0.19466(8) 0.38372(7) 0.50453(8) 0.0242(4) Uani 1 1 d . . . . .
H46 H 0.196208 0.346493 0.509575 0.029 Uiso 1 1 calc R U . . .
C47 C 0.16204(8) 0.41527(8) 0.53910(7) 0.0232(4) Uani 1 1 d . . . . .
C48 C 0.12955(9) 0.38735(9) 0.58326(8) 0.0281(4) Uani 1 1 d . . . . .
C49 C 0.08395(10) 0.42406(10) 0.60815(9) 0.0373(5) Uani 1 1 d . . . . .
H49A H 0.048661 0.425914 0.585721 0.045 Uiso 1 1 calc R U . . .
H49B H 0.071629 0.408928 0.641694 0.045 Uiso 1 1 calc R U . . .
C50 C 0.10748(11) 0.47962(10) 0.61678(9) 0.0375(5) Uani 1 1 d . . . . .
H50A H 0.142895 0.477808 0.639068 0.045 Uiso 1 1 calc R U . . .
H50B H 0.077278 0.500846 0.635028 0.045 Uiso 1 1 calc R U . . .
C51 C 0.12367(9) 0.50734(8) 0.56588(8) 0.0298(4) Uani 1 1 d . . . . .
C52 C 0.16082(8) 0.47067(8) 0.53227(7) 0.0235(4) Uani 1 1 d . . . . .
C53 C 0.19216(8) 0.49294(7) 0.49062(7) 0.0221(4) Uani 1 1 d . . . . .
H53 H 0.191779 0.530190 0.485599 0.027 Uiso 1 1 calc R U . . .
C54 C 0.22350(8) 0.46098(7) 0.45694(7) 0.0209(3) Uani 1 1 d . . . . .
C55 C 0.25885(8) 0.47401(7) 0.41128(7) 0.0213(3) Uani 1 1 d . . . . .
C56 C 0.27236(9) 0.52195(7) 0.38779(7) 0.0241(4) Uani 1 1 d . . . . .
H56 H 0.255216 0.553714 0.400430 0.029 Uiso 1 1 calc R U . . .
C57 C 0.31119(9) 0.52392(7) 0.34545(7) 0.0243(4) Uani 1 1 d . . . . .
C58 C 0.32210(10) 0.57756(8) 0.31911(8) 0.0319(4) Uani 1 1 d D U . . .
C59 C 0.35428(16) 0.56883(12) 0.26671(13) 0.0370(7) Uani 0.828(5) 1 d D U P C 5
H59A H 0.325735 0.554973 0.241148 0.044 Uiso 0.828(5) 1 calc R U P C 5
H59B H 0.369054 0.603270 0.253851 0.044 Uiso 0.828(5) 1 calc R U P C 5
C59A C 0.3757(7) 0.5773(6) 0.2870(7) 0.0376(17) Uani 0.172(5) 1 d D U P C 6
H59C H 0.411191 0.577358 0.309212 0.045 Uiso 0.172(5) 1 calc R U P C 6
H59D H 0.376689 0.609267 0.264945 0.045 Uiso 0.172(5) 1 calc R U P C 6
C60 C 0.40563(15) 0.53048(11) 0.27127(12) 0.0372(6) Uani 0.828(5) 1 d D U P C 5
H60A H 0.433499 0.543533 0.297789 0.045 Uiso 0.828(5) 1 calc R U P C 5
H60B H 0.426900 0.528913 0.237950 0.045 Uiso 0.828(5) 1 calc R U P C 5
C60A C 0.3749(8) 0.5287(5) 0.2542(5) 0.0349(17) Uani 0.172(5) 1 d D U P C 6
H60C H 0.406134 0.531838 0.227678 0.042 Uiso 0.172(5) 1 calc R U P C 6
H60D H 0.336507 0.526694 0.236131 0.042 Uiso 0.172(5) 1 calc R U P C 6
C61 C 0.38485(9) 0.47514(9) 0.28587(8) 0.0305(4) Uani 1 1 d D U . . .
C62 C 0.33830(8) 0.47694(8) 0.32869(7) 0.0239(4) Uani 1 1 d . . . . .
C63 C 0.32229(8) 0.42852(7) 0.35174(7) 0.0232(4) Uani 1 1 d . . . . .
H63 H 0.339444 0.396582 0.339510 0.029(6) Uiso 1 1 calc R . . . .
C64 C 0.28229(8) 0.42658(7) 0.39161(7) 0.0209(3) Uani 1 1 d . . . . .
C65 C 0.09615(11) 0.33832(10) 0.56325(9) 0.0389(5) Uani 1 1 d . . . . .
H65A H 0.072350 0.348204 0.533188 0.058 Uiso 1 1 calc R U . . .
H65B H 0.070305 0.324695 0.590491 0.058 Uiso 1 1 calc R U . . .
H65C H 0.124559 0.310906 0.553339 0.058 Uiso 1 1 calc R U . . .
C66 C 0.17479(10) 0.36933(10) 0.62367(9) 0.0372(5) Uani 1 1 d . . . . .
H66A H 0.203022 0.344974 0.607647 0.056 Uiso 1 1 calc R U . . .
H66B H 0.154375 0.351268 0.651969 0.056 Uiso 1 1 calc R U . . .
H66C H 0.195863 0.400231 0.637186 0.056 Uiso 1 1 calc R U . . .
C67 C 0.06734(11) 0.52154(12) 0.53590(10) 0.0439(6) Uani 1 1 d . . . . .
H67A H 0.045370 0.489141 0.527948 0.066 Uiso 1 1 calc R U . . .
H67B H 0.078017 0.539507 0.503713 0.066 Uiso 1 1 calc R U . . .
H67C H 0.042718 0.545038 0.556910 0.066 Uiso 1 1 calc R U . . .
C68 C 0.15562(13) 0.55911(10) 0.57920(10) 0.0454(6) Uani 1 1 d . . . . .
H68A H 0.130950 0.580253 0.602420 0.068 Uiso 1 1 calc R U . . .
H68B H 0.163147 0.579128 0.547486 0.068 Uiso 1 1 calc R U . . .
H68C H 0.193178 0.551020 0.596187 0.068 Uiso 1 1 calc R U . . .
C69 C 0.3602(2) 0.44608(16) 0.23863(16) 0.0403(9) Uani 0.828(5) 1 d D U P C 5
H69A H 0.326032 0.465415 0.225190 0.060 Uiso 0.828(5) 1 calc R U P C 5
H69B H 0.348167 0.410258 0.248591 0.060 Uiso 0.828(5) 1 calc R U P C 5
H69C H 0.390719 0.444002 0.211907 0.060 Uiso 0.828(5) 1 calc R U P C 5
C69A C 0.3689(12) 0.4313(7) 0.2480(7) 0.039(3) Uani 0.172(5) 1 d D U P C 6
H69D H 0.326243 0.431533 0.241940 0.059 Uiso 0.172(5) 1 calc R U P C 6
H69E H 0.380598 0.397000 0.262429 0.059 Uiso 0.172(5) 1 calc R U P C 6
H69F H 0.389644 0.437154 0.215335 0.059 Uiso 0.172(5) 1 calc R U P C 6
C70 C 0.43989(13) 0.44463(17) 0.30496(13) 0.0437(8) Uani 0.828(5) 1 d D U P C 5
H70A H 0.470911 0.446401 0.278678 0.066 Uiso 0.828(5) 1 calc R U P C 5
H70B H 0.429393 0.407554 0.311239 0.066 Uiso 0.828(5) 1 calc R U P C 5
H70C H 0.454224 0.460617 0.337046 0.066 Uiso 0.828(5) 1 calc R U P C 5
C70A C 0.4446(6) 0.4766(9) 0.3105(7) 0.047(3) Uani 0.172(5) 1 d D U P C 6
H70D H 0.474956 0.477856 0.283617 0.071 Uiso 0.172(5) 1 calc R U P C 6
H70E H 0.450097 0.444841 0.331616 0.071 Uiso 0.172(5) 1 calc R U P C 6
H70F H 0.447754 0.508152 0.332342 0.071 Uiso 0.172(5) 1 calc R U P C 6
C71 C 0.2640(2) 0.6054(2) 0.30640(19) 0.0450(10) Uani 0.828(5) 1 d D U P C 5
H71A H 0.239530 0.582179 0.285040 0.068 Uiso 0.828(5) 1 calc R U P C 5
H71B H 0.272254 0.638254 0.287557 0.068 Uiso 0.828(5) 1 calc R U P C 5
H71C H 0.243085 0.613769 0.338466 0.068 Uiso 0.828(5) 1 calc R U P C 5
C71A C 0.2619(9) 0.5923(10) 0.2936(10) 0.042(4) Uani 0.172(5) 1 d D U P C 6
H71D H 0.250870 0.564914 0.268717 0.062 Uiso 0.172(5) 1 calc R U P C 6
H71E H 0.265691 0.626417 0.275862 0.062 Uiso 0.172(5) 1 calc R U P C 6
H71F H 0.231473 0.594990 0.320340 0.062 Uiso 0.172(5) 1 calc R U P C 6
C72 C 0.3600(2) 0.61261(14) 0.35421(14) 0.0459(8) Uani 0.828(5) 1 d D U P C 5
H72A H 0.338585 0.619920 0.386253 0.069 Uiso 0.828(5) 1 calc R U P C 5
H72B H 0.368750 0.646020 0.336564 0.069 Uiso 0.828(5) 1 calc R U P C 5
H72C H 0.397030 0.594301 0.362247 0.069 Uiso 0.828(5) 1 calc R U P C 5
C72A C 0.3320(9) 0.6209(6) 0.3632(5) 0.037(3) Uani 0.172(5) 1 d D U P C 6
H72D H 0.294408 0.628424 0.380249 0.055 Uiso 0.172(5) 1 calc R U P C 6
H72E H 0.347530 0.653446 0.347705 0.055 Uiso 0.172(5) 1 calc R U P C 6
H72F H 0.360307 0.607350 0.388556 0.055 Uiso 0.172(5) 1 calc R U P C 6
C73 C 0.51137(14) 0.53557(15) 0.45965(16) 0.0646(9) Uani 1 1 d . . . . .
H73 H 0.518645 0.559734 0.432299 0.077 Uiso 0.5 1 calc R U P D -2
C74 C 0.52311(15) 0.48206(16) 0.45378(16) 0.0665(9) Uani 1 1 d . . . . .
H74 H 0.539348 0.469403 0.422318 0.051(9) Uiso 1 1 calc R . . . .
C75 C 0.51133(13) 0.44691(14) 0.49349(15) 0.0612(8) Uani 1 1 d . . . . .
H75 H 0.518864 0.410250 0.488643 0.056(9) Uiso 1 1 calc R . . . .
C76 C 0.5205(4) 0.5693(3) 0.4126(3) 0.074(2) Uani 0.5 1 d . . P E -1
H76A H 0.560401 0.584134 0.413155 0.111 Uiso 0.5 1 calc R U P E -1
H76B H 0.491538 0.598088 0.412453 0.111 Uiso 0.5 1 calc R U P E -1
H76C H 0.515428 0.547572 0.381605 0.111 Uiso 0.5 1 calc R U P E -1
C77 C 0.06205(10) 0.45405(10) 0.37281(10) 0.0381(5) Uani 1 1 d . U . . .
C78 C 0.06897(10) 0.42058(11) 0.41464(9) 0.0397(5) Uani 1 1 d . U . . .
H78 H 0.093132 0.431242 0.442725 0.048 Uiso 1 1 calc R U . . .
C79 C 0.04114(11) 0.37168(11) 0.41616(10) 0.0438(6) Uani 1 1 d . U . . .
H79 H 0.045984 0.349474 0.445436 0.053 Uiso 1 1 calc R U . . .
C80 C 0.00674(13) 0.35515(11) 0.37581(13) 0.0505(6) Uani 1 1 d . U . . .
H80 H -0.012253 0.321640 0.376896 0.061 Uiso 1 1 calc R U . . .
C81 C 0.00006(14) 0.38781(12) 0.33362(12) 0.0532(7) Uani 1 1 d . U . . .
H81 H -0.023591 0.376621 0.305400 0.064 Uiso 1 1 calc R U . . .
C82 C 0.02743(12) 0.43668(11) 0.33195(10) 0.0447(6) Uani 1 1 d . U . . .
H82 H 0.022501 0.458643 0.302519 0.054 Uiso 1 1 calc R U . . .
C83 C 0.08988(15) 0.50756(13) 0.37218(14) 0.0585(7) Uani 1 1 d . U . . .
H83A H 0.132282 0.504161 0.378796 0.088 Uiso 1 1 calc R U . . .
H83B H 0.071926 0.529688 0.398974 0.088 Uiso 1 1 calc R U . . .
H83C H 0.083727 0.523992 0.338356 0.088 Uiso 1 1 calc R U . . .
C84A C 0.3197(6) 0.5111(6) 0.7114(5) 0.051(2) Uani 0.539(7) 1 d D U P F 1
C85A C 0.2864(4) 0.5204(3) 0.6676(3) 0.0443(16) Uani 0.539(7) 1 d D U P F 1
H85A H 0.261591 0.550678 0.666323 0.053 Uiso 0.539(7) 1 calc R U P F 1
C86A C 0.2883(4) 0.4871(4) 0.6260(3) 0.0511(16) Uani 0.539(7) 1 d D U P F 1
H86A H 0.265936 0.495062 0.596027 0.061 Uiso 0.539(7) 1 calc R U P F 1
C87A C 0.3222(4) 0.4424(3) 0.6274(3) 0.0614(17) Uani 0.539(7) 1 d D U P F 1
H87A H 0.323975 0.419443 0.598435 0.074 Uiso 0.539(7) 1 calc R U P F 1
C88A C 0.3536(4) 0.4311(3) 0.6710(3) 0.082(2) Uani 0.539(7) 1 d D U P F 1
H88A H 0.377029 0.399956 0.672456 0.098 Uiso 0.539(7) 1 calc R U P F 1
C89A C 0.3516(4) 0.4643(3) 0.7125(3) 0.072(2) Uani 0.539(7) 1 d D U P F 1
H89A H 0.372485 0.455071 0.742996 0.087 Uiso 0.539(7) 1 calc R U P F 1
C90A C 0.3149(3) 0.5478(3) 0.7570(3) 0.0456(17) Uani 0.539(7) 1 d D U P F 1
H90A H 0.288509 0.577227 0.748370 0.068 Uiso 0.539(7) 1 calc R U P F 1
H90B H 0.354054 0.561671 0.765593 0.068 Uiso 0.539(7) 1 calc R U P F 1
H90C H 0.298999 0.528379 0.786597 0.068 Uiso 0.539(7) 1 calc R U P F 1
C84B C 0.3300(6) 0.5150(8) 0.7120(7) 0.059(3) Uani 0.461(7) 1 d D U P F 2
C85B C 0.2911(6) 0.5026(5) 0.6728(5) 0.075(3) Uani 0.461(7) 1 d D U P F 2
H85B H 0.252024 0.516004 0.674874 0.089 Uiso 0.461(7) 1 calc R U P F 2
C86B C 0.3059(6) 0.4721(6) 0.6312(5) 0.082(4) Uani 0.461(7) 1 d D U P F 2
H86B H 0.278443 0.465925 0.604234 0.098 Uiso 0.461(7) 1 calc R U P F 2
C87B C 0.3618(5) 0.4506(4) 0.6295(3) 0.084(3) Uani 0.461(7) 1 d D U P F 2
H87B H 0.372257 0.426465 0.602907 0.101 Uiso 0.461(7) 1 calc R U P F 2
C88B C 0.4018(4) 0.4641(4) 0.6662(3) 0.088(3) Uani 0.461(7) 1 d D U P F 2
H88B H 0.441020 0.451064 0.663707 0.105 Uiso 0.461(7) 1 calc R U P F 2
C89B C 0.3869(4) 0.4963(4) 0.7071(3) 0.067(2) Uani 0.461(7) 1 d D U P F 2
H89B H 0.415922 0.505722 0.731882 0.080 Uiso 0.461(7) 1 calc R U P F 2
C90B C 0.3112(9) 0.5500(9) 0.7560(7) 0.130(8) Uani 0.461(7) 1 d D U P F 2
H90D H 0.306454 0.586414 0.743598 0.195 Uiso 0.461(7) 1 calc R U P F 2
H90E H 0.341241 0.549123 0.783165 0.195 Uiso 0.461(7) 1 calc R U P F 2
H90F H 0.273547 0.537312 0.769937 0.195 Uiso 0.461(7) 1 calc R U P F 2

loop_
_atom_site_aniso_label
_atom_site_aniso_U_11
_atom_site_aniso_U_22
_atom_site_aniso_U_33
_atom_site_aniso_U_23
_atom_site_aniso_U_13
_atom_site_aniso_U_12
K1 0.0516(3) 0.0460(3) 0.0672(4) 0.0085(3) -0.0237(3) -0.0068(3)
P1 0.0340(13) 0.0217(6) 0.0334(12) -0.0106(5) -0.0153(7) 0.0059(5)
P1A 0.037(6) 0.024(2) 0.080(7) -0.027(3) -0.023(4) 0.007(2)
C1 0.0207(8) 0.0176(8) 0.0220(8) 0.0000(6) -0.0008(7) -0.0009(6)
C2 0.0176(7) 0.0189(8) 0.0197(8) 0.0027(6) -0.0011(6) -0.0002(6)
C3 0.0188(8) 0.0208(8) 0.0211(8) 0.0014(6) -0.0019(6) 0.0003(6)
C4 0.0260(8) 0.0195(8) 0.0264(8) 0.0023(7) -0.0042(7) 0.0031(7)
C5 0.0220(8) 0.0183(8) 0.0255(8) 0.0003(6) -0.0022(7) 0.0026(6)
C6 0.0196(8) 0.0182(8) 0.0238(8) 0.0001(7) -0.0008(7) 0.0011(6)
C7 0.0260(9) 0.0182(8) 0.0304(9) -0.0068(7) -0.0076(8) 0.0026(7)
C8 0.0198(8) 0.0199(8) 0.0223(8) -0.0018(7) -0.0017(7) 0.0009(6)
C9 0.0251(9) 0.0232(8) 0.0355(10) -0.0082(7) -0.0109(8) 0.0061(7)
C10 0.0310(10) 0.0235(9) 0.0509(12) -0.0099(9) -0.0173(9) 0.0071(8)
C11 0.0201(8) 0.0176(8) 0.0243(8) -0.0014(7) -0.0008(7) 0.0011(6)
C12 0.0188(8) 0.0165(7) 0.0203(8) 0.0005(6) 0.0017(6) -0.0005(6)
C13 0.0321(10) 0.0300(10) 0.0284(9) -0.0023(8) 0.0014(8) 0.0077(8)
C14 0.0301(9) 0.0189(8) 0.0428(11) -0.0006(8) -0.0027(8) -0.0003(7)
C15 0.0340(17) 0.039(2) 0.0295(13) -0.0065(12) -0.0079(12) 0.0120(16)
C15A 0.035(4) 0.036(4) 0.034(3) -0.008(3) -0.014(3) 0.011(3)
C16 0.0292(15) 0.0271(14) 0.056(3) -0.0052(15) -0.0129(16) -0.0010(11)
C16A 0.021(3) 0.029(3) 0.047(5) 0.012(3) -0.007(3) -0.009(2)
C17 0.0223(8) 0.0214(8) 0.0233(9) 0.0023(7) -0.0037(7) 0.0011(7)
C18 0.0231(8) 0.0259(9) 0.0250(9) 0.0036(7) -0.0023(7) 0.0004(7)
C19 0.0269(9) 0.0259(9) 0.0242(9) 0.0026(7) 0.0002(7) 0.0012(7)
C20 0.0328(10) 0.0372(11) 0.0260(10) 0.0022(8) 0.0040(8) -0.0015(9)
C21 0.0450(13) 0.0607(16) 0.0275(11) -0.0024(10) 0.0069(10) -0.0053(12)
C22 0.0519(14) 0.0607(16) 0.0228(10) 0.0030(10) -0.0014(10) -0.0054(12)
C23 0.0416(12) 0.0509(14) 0.0220(10) -0.0030(9) -0.0035(9) -0.0054(10)
C24 0.0315(10) 0.0291(9) 0.0221(9) 0.0006(7) -0.0029(8) -0.0003(8)
C25 0.0264(9) 0.0307(10) 0.0246(9) -0.0001(7) -0.0050(7) -0.0023(8)
C26 0.0229(8) 0.0243(8) 0.0238(9) 0.0017(7) -0.0029(7) 0.0002(7)
C27 0.0220(8) 0.0235(9) 0.0233(9) 0.0006(7) -0.0029(7) 0.0001(7)
C28 0.0219(9) 0.0283(9) 0.0263(9) -0.0009(7) -0.0046(7) -0.0017(7)
C29 0.0208(8) 0.0249(9) 0.0308(10) -0.0013(7) -0.0019(7) -0.0010(7)
C30 0.0216(9) 0.0422(12) 0.0374(11) -0.0036(9) -0.0006(8) -0.0065(8)
C31 0.0248(10) 0.0581(15) 0.0434(13) -0.0098(11) 0.0052(9) -0.0114(10)
C32 0.0375(11) 0.0460(13) 0.0366(12) 0.0015(10) 0.0086(9) -0.0135(10)
C33 0.0261(9) 0.0341(10) 0.0278(10) 0.0037(8) 0.0014(8) -0.0034(8)
C34 0.0234(9) 0.0255(9) 0.0255(9) 0.0010(7) 0.0003(7) 0.0003(7)
C35 0.0220(8) 0.0252(9) 0.0236(9) 0.0016(7) -0.0031(7) -0.0010(7)
C36 0.0191(8) 0.0206(8) 0.0247(9) 0.0012(7) -0.0027(7) 0.0007(6)
C37 0.0311(10) 0.0486(13) 0.0431(12) 0.0001(11) 0.0068(10) 0.0036(10)
C38 0.0445(12) 0.0388(12) 0.0385(12) 0.0091(10) 0.0048(10) -0.0071(10)
C39 0.079(2) 0.0575(17) 0.0395(13) -0.0158(13) -0.0012(14) -0.0190(16)
C40 0.0486(14) 0.089(2) 0.0295(12) 0.0092(13) -0.0137(11) 0.0007(15)
C41 0.0406(12) 0.0555(15) 0.0369(12) 0.0198(11) 0.0010(10) 0.0007(11)
C42 0.0416(12) 0.0449(13) 0.0314(11) -0.0069(10) 0.0045(9) -0.0033(10)
C43 0.0389(12) 0.0490(14) 0.0464(13) -0.0117(11) 0.0054(10) -0.0176(11)
C44 0.0238(10) 0.0689(18) 0.0608(16) 0.0073(14) -0.0082(11) -0.0019(11)
C45 0.0187(8) 0.0194(8) 0.0273(9) -0.0016(7) -0.0002(7) 0.0016(6)
C46 0.0213(8) 0.0208(8) 0.0304(9) 0.0023(7) 0.0016(7) 0.0003(7)
C47 0.0179(8) 0.0266(9) 0.0251(9) 0.0014(7) 0.0002(7) -0.0001(7)
C48 0.0249(9) 0.0321(10) 0.0274(9) 0.0035(8) 0.0031(8) -0.0030(8)
C49 0.0315(10) 0.0458(13) 0.0346(11) 0.0048(10) 0.0128(9) 0.0013(9)
C50 0.0407(12) 0.0420(12) 0.0299(10) -0.0030(9) 0.0110(9) 0.0057(10)
C51 0.0306(10) 0.0293(10) 0.0296(10) -0.0040(8) 0.0066(8) 0.0048(8)
C52 0.0195(8) 0.0272(9) 0.0237(9) -0.0025(7) -0.0001(7) 0.0016(7)
C53 0.0212(8) 0.0201(8) 0.0250(9) -0.0022(7) 0.0000(7) 0.0011(6)
C54 0.0190(8) 0.0189(8) 0.0248(8) -0.0006(7) -0.0004(7) 0.0011(6)
C55 0.0225(8) 0.0188(8) 0.0227(8) -0.0022(7) 0.0003(7) 0.0025(7)
C56 0.0280(9) 0.0183(8) 0.0260(9) -0.0010(7) 0.0014(7) 0.0019(7)
C57 0.0293(9) 0.0193(8) 0.0244(9) 0.0006(7) -0.0003(7) 0.0003(7)
C58 0.0438(10) 0.0202(8) 0.0316(9) 0.0052(7) 0.0058(8) 0.0001(8)
C59 0.0499(15) 0.0299(12) 0.0311(13) 0.0079(10) 0.0093(12) 0.0013(11)
C59A 0.048(3) 0.030(2) 0.035(4) 0.004(3) 0.009(3) -0.002(3)
C60 0.0409(15) 0.0345(12) 0.0362(14) 0.0033(10) 0.0139(12) -0.0023(10)
C60A 0.043(4) 0.031(2) 0.031(3) 0.005(2) 0.010(3) -0.001(3)
C61 0.0344(10) 0.0306(9) 0.0267(9) 0.0018(7) 0.0094(8) 0.0035(8)
C62 0.0268(9) 0.0235(9) 0.0213(8) 0.0001(7) 0.0014(7) 0.0016(7)
C63 0.0267(9) 0.0199(8) 0.0229(8) -0.0010(7) 0.0020(7) 0.0044(7)
C64 0.0233(8) 0.0172(8) 0.0221(8) -0.0002(6) -0.0016(7) 0.0026(6)
C65 0.0352(11) 0.0444(13) 0.0371(11) 0.0030(10) 0.0053(9) -0.0155(10)
C66 0.0375(11) 0.0417(12) 0.0325(11) 0.0081(9) -0.0028(9) -0.0024(9)
C67 0.0323(11) 0.0551(15) 0.0444(13) 0.0045(11) 0.0084(10) 0.0186(11)
C68 0.0619(16) 0.0340(12) 0.0402(13) -0.0148(10) 0.0151(12) -0.0030(11)
C69 0.055(2) 0.0372(18) 0.0287(16) -0.0047(15) 0.0102(13) -0.0009(17)
C69A 0.057(8) 0.033(4) 0.027(6) -0.003(5) 0.020(5) -0.003(5)
C70 0.0329(13) 0.055(2) 0.0436(15) 0.0138(15) 0.0143(11) 0.0113(13)
C70A 0.036(3) 0.058(7) 0.048(6) 0.015(5) 0.005(3) -0.001(4)
C71 0.0567(16) 0.029(2) 0.050(3) 0.0139(17) 0.0103(14) 0.0154(15)
C71A 0.052(3) 0.023(9) 0.050(8) 0.001(6) -0.002(4) 0.010(5)
C72 0.066(2) 0.0296(15) 0.0423(16) -0.0022(12) 0.0081(15) -0.0149(15)
C72A 0.051(7) 0.022(4) 0.037(4) 0.003(3) 0.012(4) -0.011(5)
C73 0.0478(16) 0.0637(19) 0.082(2) 0.0162(17) -0.0138(16) -0.0037(14)
C74 0.0469(16) 0.077(2) 0.076(2) -0.0062(18) -0.0112(15) 0.0000(15)
C75 0.0414(14) 0.0530(17) 0.089(2) 0.0026(16) -0.0155(15) 0.0002(12)
C76 0.080(5) 0.077(5) 0.064(4) 0.006(4) -0.021(4) -0.012(4)
C77 0.0314(10) 0.0404(12) 0.0425(12) -0.0093(10) -0.0017(9) 0.0039(9)
C78 0.0300(10) 0.0533(14) 0.0360(11) -0.0110(10) -0.0048(9) 0.0121(10)
C79 0.0374(12) 0.0494(14) 0.0445(13) 0.0035(11) 0.0031(10) 0.0133(10)
C80 0.0463(14) 0.0384(13) 0.0667(17) 0.0007(12) -0.0044(13) 0.0004(11)
C81 0.0559(16) 0.0467(14) 0.0571(16) -0.0062(12) -0.0228(13) -0.0045(12)
C82 0.0477(13) 0.0442(13) 0.0422(13) -0.0005(10) -0.0124(11) 0.0021(11)
C83 0.0611(17) 0.0502(16) 0.0642(18) -0.0092(14) -0.0083(15) -0.0118(14)
C84A 0.059(4) 0.055(5) 0.037(4) -0.004(3) 0.002(3) -0.004(4)
C85A 0.040(3) 0.042(3) 0.051(3) 0.000(3) 0.001(2) -0.007(2)
C86A 0.047(4) 0.059(4) 0.047(3) -0.005(3) 0.001(3) -0.011(3)
C87A 0.062(4) 0.059(4) 0.063(4) -0.010(3) 0.007(3) -0.001(3)
C88A 0.105(6) 0.070(4) 0.071(4) -0.005(3) -0.003(4) 0.028(4)
C89A 0.088(5) 0.072(4) 0.057(3) 0.002(3) -0.013(3) 0.017(4)
C90A 0.045(3) 0.055(4) 0.037(3) -0.004(3) -0.001(3) -0.009(3)
C84B 0.069(6) 0.053(6) 0.054(6) 0.006(4) 0.001(4) -0.003(5)
C85B 0.055(5) 0.111(10) 0.057(5) 0.001(6) 0.006(4) -0.023(6)
C86B 0.075(7) 0.098(10) 0.072(6) -0.013(6) -0.001(5) -0.030(6)
C87B 0.101(7) 0.094(6) 0.058(4) -0.025(4) 0.017(4) -0.007(5)
C88B 0.090(6) 0.105(7) 0.069(5) -0.020(4) 0.003(4) 0.030(5)
C89B 0.065(4) 0.085(6) 0.051(4) -0.007(3) -0.010(3) 0.012(4)
C90B 0.171(17) 0.121(15) 0.097(12) -0.035(11) 0.027(12) 0.020(13)

loop_
_atom_type_symbol
_atom_type_description
_atom_type_scat_dispersion_real
_atom_type_scat_dispersion_imag
_atom_type_scat_source
C C 0.0181 0.0091 'International Tables Vol C Tables 4.2.6.8 and 6.1.1.4'
H H 0.0000 0.0000 'International Tables Vol C Tables 4.2.6.8 and 6.1.1.4'
K K 0.3868 1.0657 'International Tables Vol C Tables 4.2.6.8 and 6.1.1.4'
P P 0.2955 0.4335 'International Tables Vol C Tables 4.2.6.8 and 6.1.1.4'

loop_
_geom_angle_atom_site_label_1
_geom_angle_atom_site_label_2
_geom_angle_atom_site_label_3
_geom_angle
_geom_angle_site_symmetry_1
_geom_angle_site_symmetry_3
_geom_angle_publ_flag
P1 K1 C56 108.63(10) . . ?
P1 K1 C57 120.01(7) . . ?
P1 K1 C62 105.11(6) . . ?
P1 K1 C63 80.61(6) . . ?
P1 K1 C64 68.47(7) . . ?
P1 K1 C73 116.51(12) . . ?
P1 K1 C74 95.46(13) . . ?
P1 K1 C75 72.97(12) . . ?
P1 K1 C75 111.80(9) . 5_666 ?
P1A K1 C56 112.1(4) . . ?
P1A K1 C57 121.1(2) . . ?
P1A K1 C62 104.2(2) . . ?
P1A K1 C63 80.0(2) . . ?
P1A K1 C64 70.2(2) . . ?
P1A K1 C73 112.3(4) . . ?
P1A K1 C74 90.4(5) . . ?
P1A K1 C75 68.6(4) . . ?
P1A K1 C75 109.9(3) . 5_666 ?
C55 K1 P1 82.39(10) . . ?
C55 K1 P1A 86.1(4) . . ?
C55 K1 C56 26.26(5) . . ?
C55 K1 C57 45.19(5) . . ?
C55 K1 C62 52.12(5) . . ?
C55 K1 C63 44.53(5) . . ?
C55 K1 C64 26.09(4) . . ?
C55 K1 C73 160.14(8) . . ?
C55 K1 C74 158.87(9) . . ?
C55 K1 C75 155.43(7) . 5_666 ?
C55 K1 C75 153.02(7) . . ?
C56 K1 C57 25.32(5) . . ?
C56 K1 C62 44.22(5) . . ?
C56 K1 C63 51.54(5) . . ?
C56 K1 C64 45.44(5) . . ?
C56 K1 C73 134.27(8) . . ?
C56 K1 C74 147.38(9) . . ?
C56 K1 C75 135.23(7) . 5_666 ?
C56 K1 C75 168.21(8) . . ?
C57 K1 C62 24.57(5) . . ?
C57 K1 C63 43.42(5) . . ?
C57 K1 C75 143.72(8) . . ?
C63 K1 C62 24.61(5) . . ?
C63 K1 C75 118.55(8) . . ?
C64 K1 C57 51.63(5) . . ?
C64 K1 C62 43.79(5) . . ?
C64 K1 C63 24.50(5) . . ?
C64 K1 C74 134.48(8) . . ?
C64 K1 C75 178.07(8) . 5_666 ?
C64 K1 C75 129.05(7) . . ?
C73 K1 C57 115.50(8) . . ?
C73 K1 C62 113.26(9) . . ?
C73 K1 C63 128.58(9) . . ?
C73 K1 C64 152.87(9) . . ?
C73 K1 C74 25.34(10) . . ?
C73 K1 C75 25.21(10) . 5_666 ?
C73 K1 C75 43.79(9) . . ?
C74 K1 C57 122.53(9) . . ?
C74 K1 C62 109.11(8) . . ?
C74 K1 C63 114.34(8) . . ?
C74 K1 C75 24.59(9) . . ?
C74 K1 C75 43.74(10) . 5_666 ?
C75 K1 C57 127.94(8) 5_666 . ?
C75 K1 C62 134.86(8) 5_666 . ?
C75 K1 C62 124.01(8) . . ?
C75 K1 C63 153.65(8) 5_666 . ?
C75 K1 C75 49.86(11) 5_666 . ?
K1 P1 H1 103.2(16) . . ?
C1 P1 K1 117.84(14) . . ?
C1 P1 H1 95.8(16) . . ?
K1 P1A H1A 105(3) . . ?
C1 P1A K1 121.8(6) . . ?
C1 P1A H1A 97(3) . . ?
C2 C1 P1 126.05(19) . . ?
C2 C1 P1A 120.1(7) . . ?
C12 C1 P1 118.7(2) . . ?
C12 C1 P1A 124.5(6) . . ?
C12 C1 C2 115.10(16) . . ?
C1 C2 C3 127.76(16) . . ?
C6 C2 C1 121.38(16) . . ?
C6 C2 C3 110.86(15) . . ?
C2 C3 C4 101.90(14) . . ?
C2 C3 C17 119.27(15) . . ?
C2 C3 C36 117.29(15) . . ?
C17 C3 C4 107.19(14) . . ?
C17 C3 C36 100.58(14) . . ?
C36 C3 C4 110.36(15) . . ?
C3 C4 H4A 110.0 . . ?
C3 C4 H4B 110.0 . . ?
H4A C4 H4B 108.4 . . ?
C5 C4 C3 108.48(14) . . ?
C5 C4 H4A 110.0 . . ?
C5 C4 H4B 110.0 . . ?
C6 C5 C4 101.94(14) . . ?
C6 C5 C13 111.50(15) . . ?
C6 C5 C14 111.91(15) . . ?
C13 C5 C4 112.71(16) . . ?
C13 C5 C14 107.91(16) . . ?
C14 C5 C4 110.89(16) . . ?
C2 C6 C5 112.92(15) . . ?
C7 C6 C2 122.20(16) . . ?
C7 C6 C5 124.88(16) . . ?
C6 C7 H7 121.2 . . ?
C8 C7 C6 117.51(16) . . ?
C8 C7 H7 121.2 . . ?
C7 C8 C9 125.77(16) . . ?
C7 C8 C12 121.34(16) . . ?
C12 C8 C9 112.89(16) . . ?
C8 C9 C15 108.58(19) . . ?
C8 C9 C16A 103.9(3) . . ?
C10 C9 C8 103.21(15) . . ?
C10 C9 C15 104.6(2) . . ?
C10 C9 C16A 94.3(3) . . ?
C15A C9 C8 117.6(3) . . ?
C15A C9 C10 128.5(3) . . ?
C15A C9 C16A 104.4(5) . . ?
C16 C9 C8 114.5(2) . . ?
C16 C9 C10 117.8(2) . . ?
C16 C9 C15 107.5(3) . . ?
C9 C10 H10A 109.7 . . ?
C9 C10 H10B 109.7 . . ?
C9 C10 C11 109.79(15) . . ?
H10A C10 H10B 108.2 . . ?
C11 C10 H10A 109.7 . . ?
C11 C10 H10B 109.7 . . ?
C12 C11 C10 102.48(14) . . ?
C12 C11 C45 120.75(15) . . ?
C45 C11 C10 106.98(15) . . ?
C64 C11 C10 109.04(16) . . ?
C64 C11 C12 116.70(15) . . ?
C64 C11 C45 100.40(14) . . ?
C1 C12 C11 126.86(16) . . ?
C8 C12 C1 122.46(16) . . ?
C8 C12 C11 110.62(15) . . ?
C5 C13 H13A 109.5 . . ?
C5 C13 H13B 109.5 . . ?
C5 C13 H13C 109.5 . . ?
H13A C13 H13B 109.5 . . ?
H13A C13 H13C 109.5 . . ?
H13B C13 H13C 109.5 . . ?
C5 C14 H14A 109.5 . . ?
C5 C14 H14B 109.5 . . ?
C5 C14 H14C 109.5 . . ?
H14A C14 H14B 109.5 . . ?
H14A C14 H14C 109.5 . . ?
H14B C14 H14C 109.5 . . ?
C9 C15 H15A 109.5 . . ?
C9 C15 H15B 109.5 . . ?
C9 C15 H15C 109.5 . . ?
H15A C15 H15B 109.5 . . ?
H15A C15 H15C 109.5 . . ?
H15B C15 H15C 109.5 . . ?
C9 C15A H15D 109.5 . . ?
C9 C15A H15E 109.5 . . ?
C9 C15A H15F 109.5 . . ?
H15D C15A H15E 109.5 . . ?
H15D C15A H15F 109.5 . . ?
H15E C15A H15F 109.5 . . ?
C9 C16 H16A 109.5 . . ?
C9 C16 H16B 109.5 . . ?
C9 C16 H16C 109.5 . . ?
H16A C16 H16B 109.5 . . ?
H16A C16 H16C 109.5 . . ?
H16B C16 H16C 109.5 . . ?
C9 C16A H16D 109.5 . . ?
C9 C16A H16E 109.5 . . ?
C9 C16A H16F 109.5 . . ?
H16D C16A H16E 109.5 . . ?
H16D C16A H16F 109.5 . . ?
H16E C16A H16F 109.5 . . ?
C18 C17 C3 129.74(17) . . ?
C18 C17 C26 119.38(17) . . ?
C26 C17 C3 110.74(16) . . ?
C17 C18 H18 119.4 . . ?
C17 C18 C19 121.23(18) . . ?
C19 C18 H18 119.4 . . ?
C18 C19 C20 117.91(18) . . ?
C24 C19 C18 119.20(18) . . ?
C24 C19 C20 122.88(18) . . ?
C19 C20 C21 111.04(18) . . ?
C19 C20 C37 110.53(18) . . ?
C19 C20 C38 109.15(18) . . ?
C21 C20 C38 110.2(2) . . ?
C37 C20 C21 107.3(2) . . ?
C37 C20 C38 108.6(2) . . ?
C20 C21 H21A 109.1 . . ?
C20 C21 H21B 109.1 . . ?
H21A C21 H21B 107.9 . . ?
C22 C21 C20 112.4(2) . . ?
C22 C21 H21A 109.1 . . ?
C22 C21 H21B 109.1 . . ?
C21 C22 H22A 109.2 . . ?
C21 C22 H22B 109.2 . . ?
C21 C22 C23 112.0(2) . . ?
H22A C22 H22B 107.9 . . ?
C23 C22 H22A 109.2 . . ?
C23 C22 H22B 109.2 . . ?
C22 C23 C24 109.60(19) . . ?
C22 C23 C39 111.0(2) . . ?
C22 C23 C40 107.5(2) . . ?
C39 C23 C24 110.1(2) . . ?
C39 C23 C40 107.8(2) . . ?
C40 C23 C24 110.7(2) . . ?
C19 C24 C23 122.76(19) . . ?
C25 C24 C19 119.09(18) . . ?
C25 C24 C23 118.12(18) . . ?
C24 C25 H25 119.7 . . ?
C26 C25 C24 120.68(18) . . ?
C26 C25 H25 119.7 . . ?
C17 C26 C27 108.49(16) . . ?
C25 C26 C17 120.38(18) . . ?
C25 C26 C27 131.12(18) . . ?
C28 C27 C26 130.83(18) . . ?
C28 C27 C36 120.29(18) . . ?
C36 C27 C26 108.87(16) . . ?
C27 C28 H28 119.5 . . ?
C27 C28 C29 121.08(18) . . ?
C29 C28 H28 119.5 . . ?
C28 C29 C30 117.80(18) . . ?
C28 C29 C34 118.94(17) . . ?
C34 C29 C30 123.24(18) . . ?
C29 C30 C43 109.31(18) . . ?
C31 C30 C29 111.41(18) . . ?
C31 C30 C43 108.9(2) . . ?
C31 C30 C44 108.0(2) . . ?
C44 C30 C29 110.59(19) . . ?
C44 C30 C43 108.5(2) . . ?
C30 C31 H31A 108.9 . . ?
C30 C31 H31B 108.9 . . ?
H31A C31 H31B 107.7 . . ?
C32 C31 C30 113.39(19) . . ?
C32 C31 H31A 108.9 . . ?
C32 C31 H31B 108.9 . . ?
C31 C32 H32A 109.2 . . ?
C31 C32 H32B 109.2 . . ?
C31 C32 C33 112.2(2) . . ?
H32A C32 H32B 107.9 . . ?
C33 C32 H32A 109.2 . . ?
C33 C32 H32B 109.2 . . ?
C34 C33 C32 109.79(17) . . ?
C41 C33 C32 107.16(19) . . ?
C41 C33 C34 111.78(18) . . ?
C41 C33 C42 109.2(2) . . ?
C42 C33 C32 109.71(19) . . ?
C42 C33 C34 109.18(18) . . ?
C29 C34 C33 122.11(17) . . ?
C29 C34 C35 119.10(18) . . ?
C35 C34 C33 118.73(17) . . ?
C34 C35 H35 119.3 . . ?
C36 C35 C34 121.42(17) . . ?
C36 C35 H35 119.3 . . ?
C27 C36 C3 110.20(16) . . ?
C35 C36 C3 130.78(17) . . ?
C35 C36 C27 118.97(17) . . ?
C20 C37 H37A 109.5 . . ?
C20 C37 H37B 109.5 . . ?
C20 C37 H37C 109.5 . . ?
H37A C37 H37B 109.5 . . ?
H37A C37 H37C 109.5 . . ?
H37B C37 H37C 109.5 . . ?
C20 C38 H38A 109.5 . . ?
C20 C38 H38B 109.5 . . ?
C20 C38 H38C 109.5 . . ?
H38A C38 H38B 109.5 . . ?
H38A C38 H38C 109.5 . . ?
H38B C38 H38C 109.5 . . ?
C23 C39 H39A 109.5 . . ?
C23 C39 H39B 109.5 . . ?
C23 C39 H39C 109.5 . . ?
H39A C39 H39B 109.5 . . ?
H39A C39 H39C 109.5 . . ?
H39B C39 H39C 109.5 . . ?
C23 C40 H40A 109.5 . . ?
C23 C40 H40B 109.5 . . ?
C23 C40 H40C 109.5 . . ?
H40A C40 H40B 109.5 . . ?
H40A C40 H40C 109.5 . . ?
H40B C40 H40C 109.5 . . ?
C33 C41 H41A 109.5 . . ?
C33 C41 H41B 109.5 . . ?
C33 C41 H41C 109.5 . . ?
H41A C41 H41B 109.5 . . ?
H41A C41 H41C 109.5 . . ?
H41B C41 H41C 109.5 . . ?
C33 C42 H42A 109.5 . . ?
C33 C42 H42B 109.5 . . ?
C33 C42 H42C 109.5 . . ?
H42A C42 H42B 109.5 . . ?
H42A C42 H42C 109.5 . . ?
H42B C42 H42C 109.5 . . ?
K1 C43 H43A 53.2 5_666 . ?
K1 C43 H43B 66.7 5_666 . ?
K1 C43 H43C 95.4 5_666 . ?
C30 C43 K1 154.12(15) . 5_666 ?
C30 C43 H43A 109.5 . . ?
C30 C43 H43B 109.5 . . ?
C30 C43 H43C 109.5 . . ?
H43A C43 H43B 109.5 . . ?
H43A C43 H43C 109.5 . . ?
H43B C43 H43C 109.5 . . ?
C30 C44 H44A 109.5 . . ?
C30 C44 H44B 109.5 . . ?
C30 C44 H44C 109.5 . . ?
H44A C44 H44B 109.5 . . ?
H44A C44 H44C 109.5 . . ?
H44B C44 H44C 109.5 . . ?
C46 C45 C11 129.37(17) . . ?
C46 C45 C54 119.65(17) . . ?
C54 C45 C11 110.55(16) . . ?
C45 C46 H46 119.5 . . ?
C45 C46 C47 121.07(17) . . ?
C47 C46 H46 119.5 . . ?
C46 C47 C48 117.82(17) . . ?
C46 C47 C52 119.45(17) . . ?
C52 C47 C48 122.73(17) . . ?
C47 C48 C65 110.75(17) . . ?
C47 C48 C66 108.96(16) . . ?
C49 C48 C47 111.12(17) . . ?
C49 C48 C65 107.27(18) . . ?
C49 C48 C66 110.07(19) . . ?
C66 C48 C65 108.63(19) . . ?
C48 C49 H49A 109.1 . . ?
C48 C49 H49B 109.1 . . ?
H49A C49 H49B 107.8 . . ?
C50 C49 C48 112.64(18) . . ?
C50 C49 H49A 109.1 . . ?
C50 C49 H49B 109.1 . . ?
C49 C50 H50A 109.2 . . ?
C49 C50 H50B 109.2 . . ?
C49 C50 C51 112.23(19) . . ?
H50A C50 H50B 107.9 . . ?
C51 C50 H50A 109.2 . . ?
C51 C50 H50B 109.2 . . ?
C52 C51 C50 110.20(17) . . ?
C52 C51 C67 108.15(18) . . ?
C52 C51 C68 112.67(18) . . ?
C67 C51 C50 109.99(19) . . ?
C68 C51 C50 107.92(19) . . ?
C68 C51 C67 107.9(2) . . ?
C47 C52 C51 122.78(18) . . ?
C53 C52 C47 118.82(17) . . ?
C53 C52 C51 118.26(17) . . ?
C52 C53 H53 119.7 . . ?
C54 C53 C52 120.57(17) . . ?
C54 C53 H53 119.7 . . ?
C45 C54 C55 108.44(16) . . ?
C53 C54 C45 120.41(17) . . ?
C53 C54 C55 131.15(17) . . ?
C54 C55 K1 105.73(11) . . ?
C56 C55 K1 79.84(11) . . ?
C56 C55 C54 132.03(17) . . ?
C56 C55 C64 120.02(17) . . ?
C64 C55 K1 83.22(11) . . ?
C64 C55 C54 107.93(16) . . ?
K1 C56 H56 111.9 . . ?
C55 C56 K1 73.90(11) . . ?
C55 C56 H56 119.7 . . ?
C55 C56 C57 120.69(17) . . ?
C57 C56 K1 84.75(11) . . ?
C57 C56 H56 119.7 . . ?
C56 C57 K1 69.93(11) . . ?
C56 C57 C58 118.56(17) . . ?
C58 C57 K1 121.19(13) . . ?
C62 C57 K1 79.48(11) . . ?
C62 C57 C56 118.98(17) . . ?
C62 C57 C58 122.45(17) . . ?
C57 C58 C59 109.75(18) . . ?
C57 C58 C71A 105.0(11) . . ?
C57 C58 C72A 108.0(6) . . ?
C59A C58 C57 112.3(6) . . ?
C59A C58 C71A 118.9(13) . . ?
C59A C58 C72A 106.9(9) . . ?
C71 C58 C57 111.3(3) . . ?
C71 C58 C59 106.3(3) . . ?
C71 C58 C72 110.2(3) . . ?
C71A C58 C72A 105.2(10) . . ?
C72 C58 C57 109.6(2) . . ?
C72 C58 C59 109.7(2) . . ?
C58 C59 H59A 109.1 . . ?
C58 C59 H59B 109.1 . . ?
H59A C59 H59B 107.9 . . ?
C60 C59 C58 112.4(2) . . ?
C60 C59 H59A 109.1 . . ?
C60 C59 H59B 109.1 . . ?
C58 C59A H59C 110.0 . . ?
C58 C59A H59D 110.0 . . ?
C58 C59A C60A 108.5(12) . . ?
H59C C59A H59D 108.4 . . ?
C60A C59A H59C 110.0 . . ?
C60A C59A H59D 110.0 . . ?
C59 C60 H60A 109.3 . . ?
C59 C60 H60B 109.3 . . ?
C59 C60 C61 111.6(3) . . ?
H60A C60 H60B 108.0 . . ?
C61 C60 H60A 109.3 . . ?
C61 C60 H60B 109.3 . . ?
C59A C60A H60C 108.8 . . ?
C59A C60A H60D 108.8 . . ?
C59A C60A C61 113.7(12) . . ?
H60C C60A H60D 107.7 . . ?
C61 C60A H60C 108.8 . . ?
C61 C60A H60D 108.8 . . ?
C60 C61 C62 111.45(18) . . ?
C60 C61 C69 110.7(2) . . ?
C60 C61 C70 106.7(2) . . ?
C62 C61 C60A 104.5(5) . . ?
C62 C61 C69 110.0(3) . . ?
C62 C61 C70 109.77(18) . . ?
C69 C61 C70 108.1(3) . . ?
C69A C61 C60A 104.6(10) . . ?
C69A C61 C62 108.9(10) . . ?
C70A C61 C60A 109.0(10) . . ?
C70A C61 C62 108.3(7) . . ?
C70A C61 C69A 120.5(13) . . ?
C57 C62 K1 75.94(11) . . ?
C57 C62 C61 123.38(18) . . ?
C57 C62 C63 119.30(17) . . ?
C61 C62 K1 118.57(13) . . ?
C63 C62 K1 76.31(11) . . ?
C63 C62 C61 117.32(17) . . ?
K1 C63 H63 119.2 . . ?
C62 C63 K1 79.08(11) . . ?
C62 C63 H63 119.4 . . ?
C64 C63 K1 73.19(11) . . ?
C64 C63 C62 121.28(17) . . ?
C64 C63 H63 119.4 . . ?
C11 C64 K1 119.24(11) . . ?
C55 C64 K1 70.69(10) . . ?
C55 C64 C11 110.66(15) . . ?
C63 C64 K1 82.31(11) . . ?
C63 C64 C11 129.80(16) . . ?
C63 C64 C55 119.41(17) . . ?
C48 C65 H65A 109.5 . . ?
C48 C65 H65B 109.5 . . ?
C48 C65 H65C 109.5 . . ?
H65A C65 H65B 109.5 . . ?
H65A C65 H65C 109.5 . . ?
H65B C65 H65C 109.5 . . ?
C48 C66 H66A 109.5 . . ?
C48 C66 H66B 109.5 . . ?
C48 C66 H66C 109.5 . . ?
H66A C66 H66B 109.5 . . ?
H66A C66 H66C 109.5 . . ?
H66B C66 H66C 109.5 . . ?
C51 C67 H67A 109.5 . . ?
C51 C67 H67B 109.5 . . ?
C51 C67 H67C 109.5 . . ?
H67A C67 H67B 109.5 . . ?
H67A C67 H67C 109.5 . . ?
H67B C67 H67C 109.5 . . ?
C51 C68 H68A 109.5 . . ?
C51 C68 H68B 109.5 . . ?
C51 C68 H68C 109.5 . . ?
H68A C68 H68B 109.5 . . ?
H68A C68 H68C 109.5 . . ?
H68B C68 H68C 109.5 . . ?
C61 C69 H69A 109.5 . . ?
C61 C69 H69B 109.5 . . ?
C61 C69 H69C 109.5 . . ?
H69A C69 H69B 109.5 . . ?
H69A C69 H69C 109.5 . . ?
H69B C69 H69C 109.5 . . ?
C61 C69A H69D 109.5 . . ?
C61 C69A H69E 109.5 . . ?
C61 C69A H69F 109.5 . . ?
H69D C69A H69E 109.5 . . ?
H69D C69A H69F 109.5 . . ?
H69E C69A H69F 109.5 . . ?
C61 C70 H70A 109.5 . . ?
C61 C70 H70B 109.5 . . ?
C61 C70 H70C 109.5 . . ?
H70A C70 H70B 109.5 . . ?
H70A C70 H70C 109.5 . . ?
H70B C70 H70C 109.5 . . ?
C61 C70A H70D 109.5 . . ?
C61 C70A H70E 109.5 . . ?
C61 C70A H70F 109.5 . . ?
H70D C70A H70E 109.5 . . ?
H70D C70A H70F 109.5 . . ?
H70E C70A H70F 109.5 . . ?
C58 C71 H71A 109.5 . . ?
C58 C71 H71B 109.5 . . ?
C58 C71 H71C 109.5 . . ?
H71A C71 H71B 109.5 . . ?
H71A C71 H71C 109.5 . . ?
H71B C71 H71C 109.5 . . ?
C58 C71A H71D 109.5 . . ?
C58 C71A H71E 109.5 . . ?
C58 C71A H71F 109.5 . . ?
H71D C71A H71E 109.5 . . ?
H71D C71A H71F 109.5 . . ?
H71E C71A H71F 109.5 . . ?
C58 C72 H72A 109.5 . . ?
C58 C72 H72B 109.5 . . ?
C58 C72 H72C 109.5 . . ?
H72A C72 H72B 109.5 . . ?
H72A C72 H72C 109.5 . . ?
H72B C72 H72C 109.5 . . ?
C58 C72A H72D 109.5 . . ?
C58 C72A H72E 109.5 . . ?
C58 C72A H72F 109.5 . . ?
H72D C72A H72E 109.5 . . ?
H72D C72A H72F 109.5 . . ?
H72E C72A H72F 109.5 . . ?
K1 C73 K1 129.44(12) . 5_666 ?
K1 C73 H73 120.8 5_666 . ?
K1 C73 H73 109.7 . . ?
C74 C73 K1 75.9(2) . 5_666 ?
C74 C73 K1 79.1(2) . . ?
C74 C73 H73 120.8 . . ?
C74 C73 C75 118.5(3) . 5_666 ?
C74 C73 C76 115.9(5) . . ?
C75 C73 K1 80.99(19) 5_666 . ?
C75 C73 K1 73.75(19) 5_666 5_666 ?
C75 C73 H73 120.8 5_666 . ?
C75 C73 C76 125.4(5) 5_666 . ?
C76 C73 K1 105.7(3) . . ?
C76 C73 K1 124.7(4) . 5_666 ?
K1 C74 K1 129.94(13) . 5_666 ?
K1 C74 H74 117.6 5_666 . ?
K1 C74 H74 112.4 . . ?
C73 C74 K1 80.5(2) . 5_666 ?
C73 C74 K1 75.54(19) . . ?
C73 C74 H74 119.8 . . ?
C75 C74 K1 72.8(2) . 5_666 ?
C75 C74 K1 82.6(2) . . ?
C75 C74 C73 120.4(4) . . ?
C75 C74 H74 119.8 . . ?
K1 C75 K1 130.15(11) 5_666 . ?
K1 C75 H75 115.8 . . ?
K1 C75 H75 114.1 5_666 . ?
C73 C75 K1 82.38(19) 5_666 . ?
C73 C75 K1 73.80(19) 5_666 5_666 ?
C73 C75 H75 119.5 5_666 . ?
C74 C75 K1 83.0(2) . 5_666 ?
C74 C75 K1 72.85(18) . . ?
C74 C75 C73 121.1(3) . 5_666 ?
C74 C75 H75 119.5 . . ?
C73 C76 H76A 109.5 . . ?
C73 C76 H76B 109.5 . . ?
C73 C76 H76C 109.5 . . ?
H76A C76 H76B 109.5 . . ?
H76A C76 H76C 109.5 . . ?
H76B C76 H76C 109.5 . . ?
C78 C77 C82 117.9(2) . . ?
C78 C77 C83 120.9(2) . . ?
C82 C77 C83 121.1(3) . . ?
C77 C78 H78 119.5 . . ?
C77 C78 C79 121.0(2) . . ?
C79 C78 H78 119.5 . . ?
C78 C79 H79 119.7 . . ?
C80 C79 C78 120.6(3) . . ?
C80 C79 H79 119.7 . . ?
C79 C80 H80 120.5 . . ?
C79 C80 C81 119.1(3) . . ?
C81 C80 H80 120.5 . . ?
C80 C81 H81 119.7 . . ?
C80 C81 C82 120.7(3) . . ?
C82 C81 H81 119.7 . . ?
C77 C82 H82 119.6 . . ?
C81 C82 C77 120.8(3) . . ?
C81 C82 H82 119.6 . . ?
C77 C83 H83A 109.5 . . ?
C77 C83 H83B 109.5 . . ?
C77 C83 H83C 109.5 . . ?
H83A C83 H83B 109.5 . . ?
H83A C83 H83C 109.5 . . ?
H83B C83 H83C 109.5 . . ?
C85A C84A C90A 120.0(8) . . ?
C89A C84A C85A 116.5(7) . . ?
C89A C84A C90A 123.2(8) . . ?
C84A C85A H85A 119.2 . . ?
C86A C85A C84A 121.7(7) . . ?
C86A C85A H85A 119.2 . . ?
C85A C86A H86A 119.8 . . ?
C87A C86A C85A 120.3(7) . . ?
C87A C86A H86A 119.8 . . ?
C86A C87A H87A 120.4 . . ?
C88A C87A C86A 119.2(6) . . ?
C88A C87A H87A 120.4 . . ?
C87A C88A H88A 119.8 . . ?
C87A C88A C89A 120.4(6) . . ?
C89A C88A H88A 119.8 . . ?
C84A C89A H89A 119.2 . . ?
C88A C89A C84A 121.7(6) . . ?
C88A C89A H89A 119.2 . . ?
C84A C90A H90A 109.5 . . ?
C84A C90A H90B 109.5 . . ?
C84A C90A H90C 109.5 . . ?
H90A C90A H90B 109.5 . . ?
H90A C90A H90C 109.5 . . ?
H90B C90A H90C 109.5 . . ?
C85B C84B C90B 120.7(11) . . ?
C89B C84B C85B 116.7(9) . . ?
C89B C84B C90B 122.5(11) . . ?
C84B C85B H85B 118.3 . . ?
C86B C85B C84B 123.5(11) . . ?
C86B C85B H85B 118.3 . . ?
C85B C86B H86B 120.9 . . ?
C85B C86B C87B 118.2(9) . . ?
C87B C86B H86B 120.9 . . ?
C86B C87B H87B 120.3 . . ?
C88B C87B C86B 119.4(8) . . ?
C88B C87B H87B 120.3 . . ?
C87B C88B H88B 119.2 . . ?
C87B C88B C89B 121.6(8) . . ?
C89B C88B H88B 119.2 . . ?
C84B C89B H89B 119.9 . . ?
C88B C89B C84B 120.2(8) . . ?
C88B C89B H89B 119.9 . . ?
C84B C90B H90D 109.5 . . ?
C84B C90B H90E 109.5 . . ?
C84B C90B H90F 109.5 . . ?
H90D C90B H90E 109.5 . . ?
H90D C90B H90F 109.5 . . ?
H90E C90B H90F 109.5 . . ?

loop_
_geom_bond_atom_site_label_1
_geom_bond_atom_site_label_2
_geom_bond_distance
_geom_bond_site_symmetry_2
_geom_bond_publ_flag
K1 P1 3.079(3) . ?
K1 P1A 3.027(11) . ?
K1 C55 3.0179(19) . ?
K1 C56 3.092(2) . ?
K1 C57 3.278(2) . ?
K1 C62 3.322(2) . ?
K1 C63 3.287(2) . ?
K1 C64 3.1755(19) . ?
K1 C73 3.137(3) . ?
K1 C74 3.181(3) . ?
K1 C75 3.301(3) . ?
K1 C75 3.226(3) 5_666 ?
P1 H1 1.33(4) . ?
P1 C1 1.801(3) . ?
P1A H1A 1.34(4) . ?
P1A C1 1.764(10) . ?
C1 C2 1.426(2) . ?
C1 C12 1.422(2) . ?
C2 C3 1.528(2) . ?
C2 C6 1.392(2) . ?
C3 C4 1.573(2) . ?
C3 C17 1.530(2) . ?
C3 C36 1.538(2) . ?
C4 H4A 0.9900 . ?
C4 H4B 0.9900 . ?
C4 C5 1.543(3) . ?
C5 C6 1.521(2) . ?
C5 C13 1.533(3) . ?
C5 C14 1.535(3) . ?
C6 C7 1.392(3) . ?
C7 H7 0.9500 . ?
C7 C8 1.390(2) . ?
C8 C9 1.519(2) . ?
C8 C12 1.390(2) . ?
C9 C10 1.510(3) . ?
C9 C15 1.610(4) . ?
C9 C15A 1.442(6) . ?
C9 C16 1.468(4) . ?
C9 C16A 1.699(7) . ?
C10 H10A 0.9900 . ?
C10 H10B 0.9900 . ?
C10 C11 1.569(3) . ?
C11 C12 1.525(2) . ?
C11 C45 1.527(2) . ?
C11 C64 1.523(2) . ?
C13 H13A 0.9800 . ?
C13 H13B 0.9800 . ?
C13 H13C 0.9800 . ?
C14 H14A 0.9800 . ?
C14 H14B 0.9800 . ?
C14 H14C 0.9800 . ?
C15 H15A 0.9800 . ?
C15 H15B 0.9800 . ?
C15 H15C 0.9800 . ?
C15A H15D 0.9800 . ?
C15A H15E 0.9800 . ?
C15A H15F 0.9800 . ?
C16 H16A 0.9800 . ?
C16 H16B 0.9800 . ?
C16 H16C 0.9800 . ?
C16A H16D 0.9800 . ?
C16A H16E 0.9800 . ?
C16A H16F 0.9800 . ?
C17 C18 1.373(3) . ?
C17 C26 1.404(3) . ?
C18 H18 0.9500 . ?
C18 C19 1.410(3) . ?
C19 C20 1.530(3) . ?
C19 C24 1.408(3) . ?
C20 C21 1.538(3) . ?
C20 C37 1.533(3) . ?
C20 C38 1.539(3) . ?
C21 H21A 0.9900 . ?
C21 H21B 0.9900 . ?
C21 C22 1.512(4) . ?
C22 H22A 0.9900 . ?
C22 H22B 0.9900 . ?
C22 C23 1.529(3) . ?
C23 C24 1.539(3) . ?
C23 C39 1.530(4) . ?
C23 C40 1.538(4) . ?
C24 C25 1.401(3) . ?
C25 H25 0.9500 . ?
C25 C26 1.385(3) . ?
C26 C27 1.461(3) . ?
C27 C28 1.391(3) . ?
C27 C36 1.404(3) . ?
C28 H28 0.9500 . ?
C28 C29 1.398(3) . ?
C29 C30 1.537(3) . ?
C29 C34 1.409(3) . ?
C30 C31 1.530(3) . ?
C30 C43 1.541(3) . ?
C30 C44 1.531(4) . ?
C31 H31A 0.9900 . ?
C31 H31B 0.9900 . ?
C31 C32 1.503(4) . ?
C32 H32A 0.9900 . ?
C32 H32B 0.9900 . ?
C32 C33 1.538(3) . ?
C33 C34 1.529(3) . ?
C33 C41 1.525(3) . ?
C33 C42 1.527(3) . ?
C34 C35 1.416(3) . ?
C35 H35 0.9500 . ?
C35 C36 1.379(3) . ?
C37 H37A 0.9800 . ?
C37 H37B 0.9800 . ?
C37 H37C 0.9800 . ?
C38 H38A 0.9800 . ?
C38 H38B 0.9800 . ?
C38 H38C 0.9800 . ?
C39 H39A 0.9800 . ?
C39 H39B 0.9800 . ?
C39 H39C 0.9800 . ?
C40 H40A 0.9800 . ?
C40 H40B 0.9800 . ?
C40 H40C 0.9800 . ?
C41 H41A 0.9800 . ?
C41 H41B 0.9800 . ?
C41 H41C 0.9800 . ?
C42 H42A 0.9800 . ?
C42 H42B 0.9800 . ?
C42 H42C 0.9800 . ?
C43 H43A 0.9800 . ?
C43 H43B 0.9800 . ?
C43 H43C 0.9800 . ?
C44 H44A 0.9800 . ?
C44 H44B 0.9800 . ?
C44 H44C 0.9800 . ?
C45 C46 1.373(3) . ?
C45 C54 1.403(2) . ?
C46 H46 0.9500 . ?
C46 C47 1.409(3) . ?
C47 C48 1.533(3) . ?
C47 C52 1.411(3) . ?
C48 C49 1.531(3) . ?
C48 C65 1.541(3) . ?
C48 C66 1.535(3) . ?
C49 H49A 0.9900 . ?
C49 H49B 0.9900 . ?
C49 C50 1.518(4) . ?
C50 H50A 0.9900 . ?
C50 H50B 0.9900 . ?
C50 C51 1.538(3) . ?
C51 C52 1.525(3) . ?
C51 C67 1.537(3) . ?
C51 C68 1.534(3) . ?
C52 C53 1.409(3) . ?
C53 H53 0.9500 . ?
C53 C54 1.385(3) . ?
C54 C55 1.467(3) . ?
C55 C56 1.390(3) . ?
C55 C64 1.406(2) . ?
C56 H56 0.9500 . ?
C56 C57 1.408(3) . ?
C57 C58 1.537(3) . ?
C57 C62 1.405(3) . ?
C58 C59 1.557(3) . ?
C58 C59A 1.472(12) . ?
C58 C71 1.529(4) . ?
C58 C71A 1.560(15) . ?
C58 C72 1.534(4) . ?
C58 C72A 1.598(12) . ?
C59 H59A 0.9900 . ?
C59 H59B 0.9900 . ?
C59 C60 1.519(5) . ?
C59A H59C 0.9900 . ?
C59A H59D 0.9900 . ?
C59A C60A 1.49(2) . ?
C60 H60A 0.9900 . ?
C60 H60B 0.9900 . ?
C60 C61 1.523(3) . ?
C60A H60C 0.9900 . ?
C60A H60D 0.9900 . ?
C60A C61 1.599(11) . ?
C61 C62 1.532(3) . ?
C61 C69 1.533(4) . ?
C61 C69A 1.523(14) . ?
C61 C70 1.548(4) . ?
C61 C70A 1.497(13) . ?
C62 C63 1.409(3) . ?
C63 H63 0.9500 . ?
C63 C64 1.376(3) . ?
C65 H65A 0.9800 . ?
C65 H65B 0.9800 . ?
C65 H65C 0.9800 . ?
C66 H66A 0.9800 . ?
C66 H66B 0.9800 . ?
C66 H66C 0.9800 . ?
C67 H67A 0.9800 . ?
C67 H67B 0.9800 . ?
C67 H67C 0.9800 . ?
C68 H68A 0.9800 . ?
C68 H68B 0.9800 . ?
C68 H68C 0.9800 . ?
C69 H69A 0.9800 . ?
C69 H69B 0.9800 . ?
C69 H69C 0.9800 . ?
C69A H69D 0.9800 . ?
C69A H69E 0.9800 . ?
C69A H69F 0.9800 . ?
C70 H70A 0.9800 . ?
C70 H70B 0.9800 . ?
C70 H70C 0.9800 . ?
C70A H70D 0.9800 . ?
C70A H70E 0.9800 . ?
C70A H70F 0.9800 . ?
C71 H71A 0.9800 . ?
C71 H71B 0.9800 . ?
C71 H71C 0.9800 . ?
C71A H71D 0.9800 . ?
C71A H71E 0.9800 . ?
C71A H71F 0.9800 . ?
C72 H72A 0.9800 . ?
C72 H72B 0.9800 . ?
C72 H72C 0.9800 . ?
C72A H72D 0.9800 . ?
C72A H72E 0.9800 . ?
C72A H72F 0.9800 . ?
C73 H73 0.9500 . ?
C73 C74 1.386(5) . ?
C73 C75 1.392(6) 5_666 ?
C73 C76 1.501(8) . ?
C74 H74 0.9500 . ?
C74 C75 1.385(5) . ?
C75 H75 0.9500 . ?
C76 H76A 0.9800 . ?
C76 H76B 0.9800 . ?
C76 H76C 0.9800 . ?
C77 C78 1.384(4) . ?
C77 C82 1.389(3) . ?
C77 C83 1.492(4) . ?
C78 H78 0.9500 . ?
C78 C79 1.388(4) . ?
C79 H79 0.9500 . ?
C79 C80 1.370(4) . ?
C80 H80 0.9500 . ?
C80 C81 1.378(4) . ?
C81 H81 0.9500 . ?
C81 C82 1.382(4) . ?
C82 H82 0.9500 . ?
C83 H83A 0.9800 . ?
C83 H83B 0.9800 . ?
C83 H83C 0.9800 . ?
C84A C85A 1.385(9) . ?
C84A C89A 1.385(11) . ?
C84A C90A 1.505(8) . ?
C85A H85A 0.9500 . ?
C85A C86A 1.367(8) . ?
C86A H86A 0.9500 . ?
C86A C87A 1.367(9) . ?
C87A H87A 0.9500 . ?
C87A C88A 1.365(9) . ?
C88A H88A 0.9500 . ?
C88A C89A 1.366(8) . ?
C89A H89A 0.9500 . ?
C90A H90A 0.9800 . ?
C90A H90B 0.9800 . ?
C90A H90C 0.9800 . ?
C84B C85B 1.381(11) . ?
C84B C89B 1.380(11) . ?
C84B C90B 1.504(11) . ?
C85B H85B 0.9500 . ?
C85B C86B 1.367(11) . ?
C86B H86B 0.9500 . ?
C86B C87B 1.380(12) . ?
C87B H87B 0.9500 . ?
C87B C88B 1.358(11) . ?
C88B H88B 0.9500 . ?
C88B C89B 1.377(9) . ?
C89B H89B 0.9500 . ?
C90B H90D 0.9800 . ?
C90B H90E 0.9800 . ?
C90B H90F 0.9800 . ?

loop_
_geom_torsion_atom_site_label_1
_geom_torsion_atom_site_label_2
_geom_torsion_atom_site_label_3
_geom_torsion_atom_site_label_4
_geom_torsion
_geom_torsion_site_symmetry_1
_geom_torsion_site_symmetry_2
_geom_torsion_site_symmetry_3
_geom_torsion_site_symmetry_4
_geom_torsion_publ_flag
K1 P1 C1 C2 125.69(19) . . . . ?
K1 P1 C1 C12 -58.4(4) . . . . ?
K1 P1A C1 C2 132.5(9) . . . . ?
K1 P1A C1 C12 -41(2) . . . . ?
K1 C55 C56 C57 73.62(17) . . . . ?
K1 C55 C64 C11 114.90(13) . . . . ?
K1 C55 C64 C63 -68.88(16) . . . . ?
K1 C56 C57 C58 -115.40(17) . . . . ?
K1 C56 C57 C62 64.88(17) . . . . ?
K1 C57 C58 C59 110.1(2) . . . . ?
K1 C57 C58 C59A 79.8(9) . . . . ?
K1 C57 C58 C71 -132.5(2) . . . . ?
K1 C57 C58 C71A -149.7(9) . . . . ?
K1 C57 C58 C72 -10.4(3) . . . . ?
K1 C57 C58 C72A -37.9(8) . . . . ?
K1 C57 C62 C61 -115.18(18) . . . . ?
K1 C57 C62 C63 65.15(17) . . . . ?
K1 C62 C63 C64 62.49(17) . . . . ?
K1 C63 C64 C11 -121.94(19) . . . . ?
K1 C63 C64 C55 62.67(15) . . . . ?
K1 C73 C74 K1 135.68(10) 5_666 . . . ?
K1 C73 C74 K1 -135.68(10) . . . 5_666 ?
K1 C73 C74 C75 -72.2(3) . . . . ?
K1 C73 C74 C75 63.5(3) 5_666 . . . ?
K1 C74 C75 K1 135.89(9) 5_666 . . . ?
K1 C74 C75 K1 -135.89(9) . . . 5_666 ?
K1 C74 C75 C73 -69.6(3) . . . 5_666 ?
K1 C74 C75 C73 66.3(3) 5_666 . . 5_666 ?
P1 C1 C2 C3 -3.8(3) . . . . ?
P1 C1 C2 C6 176.9(2) . . . . ?
P1 C1 C12 C8 -176.8(2) . . . . ?
P1 C1 C12 C11 6.1(3) . . . . ?
P1A C1 C2 C3 5.9(11) . . . . ?
P1A C1 C2 C6 -173.4(10) . . . . ?
P1A C1 C12 C8 173.5(11) . . . . ?
P1A C1 C12 C11 -3.6(12) . . . . ?
C1 C2 C3 C4 168.20(17) . . . . ?
C1 C2 C3 C17 50.5(3) . . . . ?
C1 C2 C3 C36 -71.2(2) . . . . ?
C1 C2 C6 C5 -179.69(16) . . . . ?
C1 C2 C6 C7 -0.1(3) . . . . ?
C2 C1 C12 C8 -0.5(3) . . . . ?
C2 C1 C12 C11 -177.54(16) . . . . ?
C2 C3 C4 C5 19.36(18) . . . . ?
C2 C3 C17 C18 45.0(3) . . . . ?
C2 C3 C17 C26 -139.46(17) . . . . ?
C2 C3 C36 C27 141.35(17) . . . . ?
C2 C3 C36 C35 -41.4(3) . . . . ?
C2 C6 C7 C8 -0.9(3) . . . . ?
C3 C2 C6 C5 0.9(2) . . . . ?
C3 C2 C6 C7 -179.53(17) . . . . ?
C3 C4 C5 C6 -18.78(19) . . . . ?
C3 C4 C5 C13 100.86(18) . . . . ?
C3 C4 C5 C14 -138.05(16) . . . . ?
C3 C17 C18 C19 174.88(18) . . . . ?
C3 C17 C26 C25 -175.23(17) . . . . ?
C3 C17 C26 C27 5.9(2) . . . . ?
C4 C3 C17 C18 -69.9(2) . . . . ?
C4 C3 C17 C26 105.64(17) . . . . ?
C4 C3 C36 C27 -102.61(18) . . . . ?
C4 C3 C36 C35 74.6(2) . . . . ?
C4 C5 C6 C2 11.3(2) . . . . ?
C4 C5 C6 C7 -168.25(18) . . . . ?
C5 C6 C7 C8 178.58(17) . . . . ?
C6 C2 C3 C4 -12.45(19) . . . . ?
C6 C2 C3 C17 -130.13(17) . . . . ?
C6 C2 C3 C36 108.14(18) . . . . ?
C6 C7 C8 C9 -178.43(19) . . . . ?
C6 C7 C8 C12 1.3(3) . . . . ?
C7 C8 C9 C10 176.4(2) . . . . ?
C7 C8 C9 C15 -72.9(3) . . . . ?
C7 C8 C9 C15A -36.1(5) . . . . ?
C7 C8 C9 C16 47.1(4) . . . . ?
C7 C8 C9 C16A 78.6(4) . . . . ?
C7 C8 C12 C1 -0.6(3) . . . . ?
C7 C8 C12 C11 176.92(17) . . . . ?
C8 C9 C10 C11 8.5(2) . . . . ?
C9 C8 C12 C1 179.15(17) . . . . ?
C9 C8 C12 C11 -3.4(2) . . . . ?
C9 C10 C11 C12 -10.2(2) . . . . ?
C9 C10 C11 C45 -138.20(19) . . . . ?
C9 C10 C11 C64 114.04(19) . . . . ?
C10 C11 C12 C1 -174.46(18) . . . . ?
C10 C11 C12 C8 8.2(2) . . . . ?
C10 C11 C45 C46 71.5(2) . . . . ?
C10 C11 C45 C54 -100.83(18) . . . . ?
C10 C11 C64 K1 176.91(11) . . . . ?
C10 C11 C64 C55 98.09(18) . . . . ?
C10 C11 C64 C63 -77.6(2) . . . . ?
C11 C45 C46 C47 -169.88(18) . . . . ?
C11 C45 C54 C53 171.88(16) . . . . ?
C11 C45 C54 C55 -7.6(2) . . . . ?
C12 C1 C2 C3 -179.90(16) . . . . ?
C12 C1 C2 C6 0.8(3) . . . . ?
C12 C8 C9 C10 -3.3(2) . . . . ?
C12 C8 C9 C15 107.3(2) . . . . ?
C12 C8 C9 C15A 144.2(5) . . . . ?
C12 C8 C9 C16 -132.6(3) . . . . ?
C12 C8 C9 C16A -101.1(4) . . . . ?
C12 C11 C45 C46 -44.9(3) . . . . ?
C12 C11 C45 C54 142.77(17) . . . . ?
C12 C11 C64 K1 -67.65(18) . . . . ?
C12 C11 C64 C55 -146.47(16) . . . . ?
C12 C11 C64 C63 37.8(3) . . . . ?
C13 C5 C6 C2 -109.20(18) . . . . ?
C13 C5 C6 C7 71.3(2) . . . . ?
C14 C5 C6 C2 129.83(18) . . . . ?
C14 C5 C6 C7 -49.7(3) . . . . ?
C15 C9 C10 C11 -105.1(2) . . . . ?
C15A C9 C10 C11 -134.1(5) . . . . ?
C16 C9 C10 C11 135.7(3) . . . . ?
C16A C9 C10 C11 113.8(3) . . . . ?
C17 C3 C4 C5 145.40(15) . . . . ?
C17 C3 C36 C27 10.35(19) . . . . ?
C17 C3 C36 C35 -172.41(19) . . . . ?
C17 C18 C19 C20 -179.80(18) . . . . ?
C17 C18 C19 C24 -1.3(3) . . . . ?
C17 C26 C27 C28 -179.9(2) . . . . ?
C17 C26 C27 C36 1.1(2) . . . . ?
C18 C17 C26 C25 0.8(3) . . . . ?
C18 C17 C26 C27 -178.07(17) . . . . ?
C18 C19 C20 C21 -171.9(2) . . . . ?
C18 C19 C20 C37 -52.9(3) . . . . ?
C18 C19 C20 C38 66.5(2) . . . . ?
C18 C19 C24 C23 -175.7(2) . . . . ?
C18 C19 C24 C25 2.3(3) . . . . ?
C19 C20 C21 C22 -42.1(3) . . . . ?
C19 C24 C25 C26 -1.8(3) . . . . ?
C20 C19 C24 C23 2.8(3) . . . . ?
C20 C19 C24 C25 -179.23(19) . . . . ?
C20 C21 C22 C23 64.7(3) . . . . ?
C21 C22 C23 C24 -49.0(3) . . . . ?
C21 C22 C23 C39 72.9(3) . . . . ?
C21 C22 C23 C40 -169.4(2) . . . . ?
C22 C23 C24 C19 16.6(3) . . . . ?
C22 C23 C24 C25 -161.4(2) . . . . ?
C23 C24 C25 C26 176.3(2) . . . . ?
C24 C19 C20 C21 9.6(3) . . . . ?
C24 C19 C20 C37 128.6(2) . . . . ?
C24 C19 C20 C38 -112.0(2) . . . . ?
C24 C25 C26 C17 0.3(3) . . . . ?
C24 C25 C26 C27 178.9(2) . . . . ?
C25 C26 C27 C28 1.4(4) . . . . ?
C25 C26 C27 C36 -177.6(2) . . . . ?
C26 C17 C18 C19 -0.3(3) . . . . ?
C26 C27 C28 C29 -177.45(19) . . . . ?
C26 C27 C36 C3 -7.6(2) . . . . ?
C26 C27 C36 C35 174.79(17) . . . . ?
C27 C28 C29 C30 -178.98(19) . . . . ?
C27 C28 C29 C34 2.5(3) . . . . ?
C28 C27 C36 C3 173.29(17) . . . . ?
C28 C27 C36 C35 -4.3(3) . . . . ?
C28 C29 C30 C31 171.9(2) . . . . ?
C28 C29 C30 C43 -67.7(3) . . . . ?
C28 C29 C30 C44 51.7(3) . . . . ?
C28 C29 C34 C33 179.59(19) . . . . ?
C28 C29 C34 C35 -3.4(3) . . . . ?
C29 C30 C31 C32 39.4(3) . . . . ?
C29 C30 C43 K1 13.3(5) . . . 5_666 ?
C29 C34 C35 C36 0.5(3) . . . . ?
C30 C29 C34 C33 1.1(3) . . . . ?
C30 C29 C34 C35 178.12(19) . . . . ?
C30 C31 C32 C33 -62.3(3) . . . . ?
C31 C30 C43 K1 135.3(4) . . . 5_666 ?
C31 C32 C33 C34 50.2(3) . . . . ?
C31 C32 C33 C41 171.8(2) . . . . ?
C31 C32 C33 C42 -69.8(2) . . . . ?
C32 C33 C34 C29 -20.8(3) . . . . ?
C32 C33 C34 C35 162.21(19) . . . . ?
C33 C34 C35 C36 177.62(18) . . . . ?
C34 C29 C30 C31 -9.6(3) . . . . ?
C34 C29 C30 C43 110.8(2) . . . . ?
C34 C29 C30 C44 -129.8(2) . . . . ?
C34 C35 C36 C3 -173.69(18) . . . . ?
C34 C35 C36 C27 3.3(3) . . . . ?
C36 C3 C4 C5 -105.94(17) . . . . ?
C36 C3 C17 C18 174.78(19) . . . . ?
C36 C3 C17 C26 -9.72(19) . . . . ?
C36 C27 C28 C29 1.4(3) . . . . ?
C37 C20 C21 C22 -163.0(2) . . . . ?
C38 C20 C21 C22 79.0(3) . . . . ?
C39 C23 C24 C19 -105.8(3) . . . . ?
C39 C23 C24 C25 76.2(3) . . . . ?
C40 C23 C24 C19 135.1(2) . . . . ?
C40 C23 C24 C25 -42.9(3) . . . . ?
C41 C33 C34 C29 -139.6(2) . . . . ?
C41 C33 C34 C35 43.4(3) . . . . ?
C42 C33 C34 C29 99.5(2) . . . . ?
C42 C33 C34 C35 -77.5(2) . . . . ?
C43 C30 C31 C32 -81.3(2) . . . . ?
C44 C30 C31 C32 161.0(2) . . . . ?
C44 C30 C43 K1 -107.4(4) . . . 5_666 ?
C45 C11 C12 C1 -55.8(2) . . . . ?
C45 C11 C12 C8 126.85(17) . . . . ?
C45 C11 C64 K1 64.73(15) . . . . ?
C45 C11 C64 C55 -14.08(19) . . . . ?
C45 C11 C64 C63 170.21(19) . . . . ?
C45 C46 C47 C48 179.15(17) . . . . ?
C45 C46 C47 C52 -1.4(3) . . . . ?
C45 C54 C55 K1 -89.62(14) . . . . ?
C45 C54 C55 C56 180.0(2) . . . . ?
C45 C54 C55 C64 -1.8(2) . . . . ?
C46 C45 C54 C53 -1.3(3) . . . . ?
C46 C45 C54 C55 179.26(17) . . . . ?
C46 C47 C48 C49 -164.97(18) . . . . ?
C46 C47 C48 C65 -45.8(2) . . . . ?
C46 C47 C48 C66 73.6(2) . . . . ?
C46 C47 C52 C51 176.18(18) . . . . ?
C46 C47 C52 C53 0.4(3) . . . . ?
C47 C48 C49 C50 -43.7(3) . . . . ?
C47 C52 C53 C54 0.1(3) . . . . ?
C48 C47 C52 C51 -4.4(3) . . . . ?
C48 C47 C52 C53 179.83(17) . . . . ?
C48 C49 C50 C51 62.7(3) . . . . ?
C49 C50 C51 C52 -47.9(3) . . . . ?
C49 C50 C51 C67 71.2(2) . . . . ?
C49 C50 C51 C68 -171.3(2) . . . . ?
C50 C51 C52 C47 20.0(3) . . . . ?
C50 C51 C52 C53 -164.23(18) . . . . ?
C51 C52 C53 C54 -175.84(17) . . . . ?
C52 C47 C48 C49 15.6(3) . . . . ?
C52 C47 C48 C65 134.7(2) . . . . ?
C52 C47 C48 C66 -105.8(2) . . . . ?
C52 C53 C54 C45 0.3(3) . . . . ?
C52 C53 C54 C55 179.64(18) . . . . ?
C53 C54 C55 K1 91.0(2) . . . . ?
C53 C54 C55 C56 0.6(3) . . . . ?
C53 C54 C55 C64 178.82(19) . . . . ?
C54 C45 C46 C47 1.8(3) . . . . ?
C54 C55 C56 K1 102.1(2) . . . . ?
C54 C55 C56 C57 175.70(19) . . . . ?
C54 C55 C64 K1 -104.39(13) . . . . ?
C54 C55 C64 C11 10.5(2) . . . . ?
C54 C55 C64 C63 -173.27(16) . . . . ?
C55 C56 C57 K1 -67.77(17) . . . . ?
C55 C56 C57 C58 176.83(18) . . . . ?
C55 C56 C57 C62 -2.9(3) . . . . ?
C56 C55 C64 K1 74.11(16) . . . . ?
C56 C55 C64 C11 -170.99(17) . . . . ?
C56 C55 C64 C63 5.2(3) . . . . ?
C56 C57 C58 C59 -167.2(2) . . . . ?
C56 C57 C58 C59A 162.5(9) . . . . ?
C56 C57 C58 C71 -49.8(3) . . . . ?
C56 C57 C58 C71A -67.0(10) . . . . ?
C56 C57 C58 C72 72.3(3) . . . . ?
C56 C57 C58 C72A 44.8(8) . . . . ?
C56 C57 C62 K1 -59.88(16) . . . . ?
C56 C57 C62 C61 -175.06(18) . . . . ?
C56 C57 C62 C63 5.3(3) . . . . ?
C57 C58 C59 C60 -46.2(3) . . . . ?
C57 C58 C59A C60A 47.5(14) . . . . ?
C57 C62 C63 K1 -64.95(17) . . . . ?
C57 C62 C63 C64 -2.5(3) . . . . ?
C58 C57 C62 K1 120.41(19) . . . . ?
C58 C57 C62 C61 5.2(3) . . . . ?
C58 C57 C62 C63 -174.45(18) . . . . ?
C58 C59 C60 C61 64.4(4) . . . . ?
C58 C59A C60A C61 -70.0(17) . . . . ?
C59 C60 C61 C62 -43.8(3) . . . . ?
C59 C60 C61 C69 79.0(3) . . . . ?
C59 C60 C61 C70 -163.6(3) . . . . ?
C59A C60A C61 C62 53.3(13) . . . . ?
C59A C60A C61 C69A 167.8(16) . . . . ?
C59A C60A C61 C70A -62.2(16) . . . . ?
C60 C61 C62 K1 -81.2(2) . . . . ?
C60 C61 C62 C57 10.4(3) . . . . ?
C60 C61 C62 C63 -169.9(2) . . . . ?
C60A C61 C62 K1 -112.5(7) . . . . ?
C60A C61 C62 C57 -20.9(7) . . . . ?
C60A C61 C62 C63 158.8(7) . . . . ?
C61 C62 C63 K1 115.36(16) . . . . ?
C61 C62 C63 C64 177.85(18) . . . . ?
C62 C57 C58 C59 12.5(3) . . . . ?
C62 C57 C58 C59A -17.8(9) . . . . ?
C62 C57 C58 C71 129.9(3) . . . . ?
C62 C57 C58 C71A 112.7(10) . . . . ?
C62 C57 C58 C72 -108.0(3) . . . . ?
C62 C57 C58 C72A -135.5(8) . . . . ?
C62 C63 C64 K1 -65.48(17) . . . . ?
C62 C63 C64 C11 172.58(18) . . . . ?
C62 C63 C64 C55 -2.8(3) . . . . ?
C64 C11 C12 C1 66.5(2) . . . . ?
C64 C11 C12 C8 -110.86(18) . . . . ?
C64 C11 C45 C46 -174.77(19) . . . . ?
C64 C11 C45 C54 12.93(19) . . . . ?
C64 C55 C56 K1 -75.99(16) . . . . ?
C64 C55 C56 C57 -2.4(3) . . . . ?
C65 C48 C49 C50 -164.85(19) . . . . ?
C66 C48 C49 C50 77.1(2) . . . . ?
C67 C51 C52 C47 -100.3(2) . . . . ?
C67 C51 C52 C53 75.5(2) . . . . ?
C68 C51 C52 C47 140.6(2) . . . . ?
C68 C51 C52 C53 -43.6(3) . . . . ?
C69 C61 C62 K1 155.6(2) . . . . ?
C69 C61 C62 C57 -112.8(3) . . . . ?
C69 C61 C62 C63 66.9(3) . . . . ?
C69A C61 C62 K1 136.2(9) . . . . ?
C69A C61 C62 C57 -132.2(9) . . . . ?
C69A C61 C62 C63 47.4(10) . . . . ?
C70 C61 C62 K1 36.8(3) . . . . ?
C70 C61 C62 C57 128.4(3) . . . . ?
C70 C61 C62 C63 -51.9(3) . . . . ?
C70A C61 C62 K1 3.5(9) . . . . ?
C70A C61 C62 C57 95.1(9) . . . . ?
C70A C61 C62 C63 -85.2(9) . . . . ?
C71 C58 C59 C60 -166.7(3) . . . . ?
C71A C58 C59A C60A -75.6(16) . . . . ?
C72 C58 C59 C60 74.3(3) . . . . ?
C72A C58 C59A C60A 165.7(13) . . . . ?
C73 C74 C75 K1 -67.5(3) . . . 5_666 ?
C73 C74 C75 K1 68.4(3) . . . . ?
C73 C74 C75 C73 -1.3(5) . . . 5_666 ?
C75 C73 C74 K1 73.4(3) 5_666 . . . ?
C75 C73 C74 K1 -62.3(3) 5_666 . . 5_666 ?
C75 C73 C74 C75 1.2(5) 5_666 . . . ?
C76 C73 C74 K1 -102.3(4) . . . . ?
C76 C73 C74 K1 122.0(4) . . . 5_666 ?
C76 C73 C74 C75 -174.5(4) . . . . ?
C77 C78 C79 C80 0.9(4) . . . . ?
C78 C77 C82 C81 1.1(4) . . . . ?
C78 C79 C80 C81 -0.1(4) . . . . ?
C79 C80 C81 C82 -0.2(5) . . . . ?
C80 C81 C82 C77 -0.3(5) . . . . ?
C82 C77 C78 C79 -1.4(3) . . . . ?
C83 C77 C78 C79 177.4(2) . . . . ?
C83 C77 C82 C81 -177.7(3) . . . . ?
C84A C85A C86A C87A 2.0(17) . . . . ?
C85A C84A C89A C88A 5(2) . . . . ?
C85A C86A C87A C88A 0.8(15) . . . . ?
C86A C87A C88A C89A -0.6(15) . . . . ?
C87A C88A C89A C84A -2.4(17) . . . . ?
C89A C84A C85A C86A -5(2) . . . . ?
C90A C84A C85A C86A -178.1(12) . . . . ?
C90A C84A C89A C88A 178.0(12) . . . . ?
C84B C85B C86B C87B 3(3) . . . . ?
C85B C84B C89B C88B -4(3) . . . . ?
C85B C86B C87B C88B -6(2) . . . . ?
C86B C87B C88B C89B 4.1(19) . . . . ?
C87B C88B C89B C84B 1(2) . . . . ?
C89B C84B C85B C86B 2(3) . . . . ?
C90B C84B C85B C86B 178.4(19) . . . . ?
C90B C84B C89B C88B 179.6(18) . . . . ?
